data_7107733
loop_
_publ_author_name
'Alexey Kornev'
'Ekaterina Khakina'
'Sergey Troyanov'
'Alla Kushch'
'Alexander Peregudov'
'Dmitry Deryabin'
'Vyacheslav Martynenko'
'Pavel Troshin'

_publ_section_title
;
 Facile preparation of amine and amino acid adducts of [60]fullerene using
 chlorofullerene C60Cl6 as a precursor
;
_journal_name_full Chem.Commun.
_journal_page_first 5461
_journal_paper_doi 10.1039/c2cc00071g
_journal_volume 48
_journal_year 2012
_chemical_formula_sum 'C126 H91 Cl4 N5 O10'
_chemical_formula_weight 1976.84
_chemical_name_systematic
;
?
;
_space_group_IT_number 4
_symmetry_cell_setting monoclinic
_symmetry_space_group_name_Hall 'P 2yb'
_symmetry_space_group_name_H-M 'P 1 21 1'
_atom_sites_solution_hydrogens geom
_atom_sites_solution_primary direct
_atom_sites_solution_secondary difmap
_audit_creation_method SHELXL-97
_cell_angle_alpha 90.00
_cell_angle_beta 90.132(5)
_cell_angle_gamma 90.00
_cell_formula_units_Z 4
_cell_length_a 27.8530(10)
_cell_length_b 29.0220(10)
_cell_length_c 11.5990(5)
_cell_measurement_reflns_used 35000
_cell_measurement_temperature 100(2)
_cell_measurement_theta_max 33
_cell_measurement_theta_min 5
_cell_volume 9376.0(6)
_computing_cell_refinement XDS
_computing_data_collection XDS
_computing_data_reduction XDS
_computing_structure_refinement 'SHELXL-97 (Sheldrick, 1997)'
_computing_structure_solution 'SHELXS-97 (Sheldrick, 1990)'
_diffrn_ambient_temperature 100(2)
_diffrn_measured_fraction_theta_full 0.962
_diffrn_measured_fraction_theta_max 0.862
_diffrn_measurement_device_type MAR225
_diffrn_measurement_method CCD
_diffrn_radiation_monochromator Cu(113)
_diffrn_radiation_source 'BL14.2, PSF, BESSY, Berlin, Germany'
_diffrn_radiation_type synchrotron
_diffrn_radiation_wavelength 0.90500
_diffrn_reflns_av_R_equivalents 0.0517
_diffrn_reflns_av_sigmaI/netI 0.0537
_diffrn_reflns_limit_h_max 36
_diffrn_reflns_limit_h_min -36
_diffrn_reflns_limit_k_max 35
_diffrn_reflns_limit_k_min -35
_diffrn_reflns_limit_l_max 14
_diffrn_reflns_limit_l_min -14
_diffrn_reflns_number 112760
_diffrn_reflns_theta_full 32.56
_diffrn_reflns_theta_max 36.93
_diffrn_reflns_theta_min 2.41
_exptl_absorpt_coefficient_mu 0.198
_exptl_absorpt_correction_type none
_exptl_crystal_colour red
_exptl_crystal_density_diffrn 1.400
_exptl_crystal_density_method 'not measured'
_exptl_crystal_description needle
_exptl_crystal_F_000 4120
_exptl_crystal_size_max 0.04
_exptl_crystal_size_mid 0.02
_exptl_crystal_size_min 0.01
_refine_diff_density_max 1.124
_refine_diff_density_min -0.928
_refine_diff_density_rms 0.073
_refine_ls_abs_structure_details 'Flack H D (1983), Acta Cryst. A39, 876-881'
_refine_ls_abs_structure_Flack -0.10(6)
_refine_ls_extinction_method none
_refine_ls_goodness_of_fit_ref 1.016
_refine_ls_hydrogen_treatment constr
_refine_ls_matrix_type full
_refine_ls_number_parameters 2710
_refine_ls_number_reflns 38574
_refine_ls_number_restraints 11
_refine_ls_restrained_S_all 1.016
_refine_ls_R_factor_all 0.0919
_refine_ls_R_factor_gt 0.0822
_refine_ls_shift/su_max 0.027
_refine_ls_shift/su_mean 0.002
_refine_ls_structure_factor_coef Fsqd
_refine_ls_weighting_details 'calc w=1/[\s^2^(Fo^2^)+(0.0450P)^2^+21.0000P] where P=(Fo^2^+2Fc^2^)/3'
_refine_ls_weighting_scheme calc
_refine_ls_wR_factor_gt 0.1872
_refine_ls_wR_factor_ref 0.1987
_reflns_number_gt 35863
_reflns_number_total 38574
_reflns_threshold_expression >2sigma(I)
_cod_data_source_file c2cc00071g.txt
_cod_data_source_block hk160
_cod_original_sg_symbol_H-M P2(1)
_cod_database_code 7107733

loop_
_symmetry_equiv_pos_as_xyz
'x, y, z'
'-x, y+1/2, -z'

loop_
_atom_site_label
_atom_site_type_symbol
_atom_site_fract_x
_atom_site_fract_y
_atom_site_fract_z
_atom_site_U_iso_or_equiv
_atom_site_adp_type
_atom_site_occupancy
_atom_site_symmetry_multiplicity
_atom_site_calc_flag
_atom_site_refinement_flags
Cl1 Cl 0.45564(4) 0.75712(4) 0.13682(8) 0.0236(3) Uani 0.768(4) 1 d P
Cl1A Cl 0.5075(4) 0.7731(3) 0.1393(7) 0.091(3) Uani 0.232(4) 1 d P
Cl2 Cl 0.04682(4) 0.54607(4) 0.84839(9) 0.0208(4) Uani 0.609(4) 1 d P
Cl2A Cl -0.0081(2) 0.6241(2) 0.8505(5) 0.0504(15) Uani 0.196(2) 1 d P
Cl2B Cl 0.04748(19) 0.6033(2) 0.8495(4) 0.0416(13) Uani 0.196(2) 1 d P
Cl3 Cl 0.19284(18) 0.45956(13) 0.2158(2) 0.200(2) Uani 1 1 d .
Cl4 Cl 0.17330(9) 0.39129(9) 0.3845(3) 0.1203(8) Uani 1 1 d .
Cl5 Cl 0.26259(9) 0.43495(15) 0.3718(2) 0.1445(12) Uani 1 1 d .
Cl6 Cl 0.30425(15) 0.93074(11) 0.6389(3) 0.0816(13) Uani 0.521(6) 1 d P
Cl6A Cl 0.2471(2) 0.92102(16) 0.6767(4) 0.1071(19) Uani 0.479(6) 1 d P
Cl7 Cl 0.33225(10) 0.86403(18) 0.7680(2) 0.1727(18) Uani 1 1 d .
Cl8 Cl 0.26710(10) 0.83450(11) 0.5974(3) 0.1258(9) Uani 1 1 d .
O1 O 0.29357(9) 0.71987(10) 0.2799(2) 0.0350(6) Uani 1 1 d .
O2 O 0.29827(12) 0.64323(11) 0.3130(3) 0.0554(9) Uani 1 1 d .
O3 O 0.41856(14) 0.91620(10) 0.3132(3) 0.0483(8) Uani 1 1 d .
O4 O 0.35321(14) 0.87897(12) 0.3851(3) 0.0566(9) Uani 1 1 d .
O5 O 0.66144(12) 0.83552(13) 0.2616(4) 0.0625(11) Uani 1 1 d .
O6 O 0.61859(15) 0.89871(15) 0.3109(4) 0.0757(12) Uani 1 1 d .
O7 O 0.67199(11) 0.61455(10) 0.2787(3) 0.0405(7) Uani 1 1 d .
O8 O 0.71185(11) 0.68064(13) 0.3128(4) 0.0587(10) Uani 1 1 d .
O9 O 0.44034(10) 0.53588(10) 0.2697(3) 0.0387(6) Uani 1 1 d .
O10 O 0.51696(11) 0.51876(10) 0.3133(3) 0.0407(6) Uani 1 1 d .
O11 O 0.08882(11) 0.75946(11) 0.7022(3) 0.0426(7) Uani 1 1 d .
O12 O 0.15978(13) 0.72539(15) 0.6638(5) 0.0877(17) Uani 1 1 d .
O13 O 0.21601(13) 0.55297(12) 0.6813(3) 0.0520(8) Uani 1 1 d .
O14 O 0.19552(12) 0.48380(11) 0.6069(3) 0.0472(7) Uani 1 1 d .
O15 O 0.05210(10) 0.38664(9) 0.7075(3) 0.0354(6) Uani 1 1 d .
O16 O -0.02580(11) 0.37000(11) 0.6730(3) 0.0493(8) Uani 1 1 d .
O17 O -0.16453(12) 0.47212(12) 0.7189(4) 0.0691(12) Uani 1 1 d .
O18 O -0.20892(14) 0.53560(16) 0.6796(5) 0.0810(15) Uani 1 1 d .
O19 O -0.15236(10) 0.70654(10) 0.7034(2) 0.0360(6) Uani 1 1 d .
O20 O -0.09913(13) 0.76408(12) 0.6759(4) 0.0576(9) Uani 1 1 d .
N1 N 0.39619(11) 0.64863(11) 0.2586(3) 0.0282(6) Uani 1 1 d D
H1 H 0.3761(13) 0.6265(12) 0.284(4) 0.034 Uiso 1 1 d D
N2 N 0.38791(11) 0.79779(11) 0.2813(2) 0.0285(6) Uani 1 1 d D
H2 H 0.3582(9) 0.7995(16) 0.315(4) 0.034 Uiso 1 1 d D
N3 N 0.53523(11) 0.84430(11) 0.2650(3) 0.0281(6) Uani 1 1 d D
H3 H 0.5359(16) 0.8725(9) 0.298(4) 0.034 Uiso 1 1 d D
N4 N 0.62635(11) 0.72793(11) 0.2521(3) 0.0285(6) Uani 1 1 d D
H4 H 0.6528(11) 0.7414(15) 0.282(4) 0.034 Uiso 1 1 d D
N5 N 0.54187(10) 0.60942(10) 0.2506(2) 0.0242(6) Uani 1 1 d D
H5 H 0.5607(13) 0.5867(11) 0.277(3) 0.029 Uiso 1 1 d D
N6 N 0.11607(12) 0.64113(12) 0.7152(3) 0.0331(7) Uani 1 1 d D
H6 H 0.1456(10) 0.6460(17) 0.687(4) 0.040 Uiso 1 1 d D
N7 N 0.10477(12) 0.49302(11) 0.7086(3) 0.0300(6) Uani 1 1 d D
H7 H 0.1130(16) 0.4667(10) 0.673(4) 0.036 Uiso 1 1 d D
N8 N -0.04659(11) 0.46284(11) 0.7307(3) 0.0292(6) Uani 1 1 d D
H8 H -0.0644(14) 0.4422(13) 0.692(4) 0.035 Uiso 1 1 d D
N9 N -0.12420(11) 0.58719(10) 0.7328(3) 0.0290(6) Uani 1 1 d D
H9 H -0.1511(11) 0.5995(15) 0.703(4) 0.035 Uiso 1 1 d D
N10 N -0.02648(12) 0.69808(11) 0.7238(3) 0.0306(6) Uani 1 1 d D
H10 H -0.0250(16) 0.7266(9) 0.693(4) 0.037 Uiso 1 1 d D
C1 C 0.46331(14) 0.75007(13) 0.2975(3) 0.0302(7) Uani 1 1 d .
C2 C 0.51457(13) 0.76414(12) 0.3164(3) 0.0268(7) Uani 1 1 d .
C3 C 0.54229(12) 0.72522(13) 0.3191(3) 0.0250(7) Uani 1 1 d .
C4 C 0.51117(13) 0.68492(13) 0.3178(3) 0.0258(7) Uani 1 1 d .
C5 C 0.46403(13) 0.69853(12) 0.3155(3) 0.0255(7) Uani 1 1 d .
C6 C 0.42335(14) 0.66919(12) 0.3558(3) 0.0267(7) Uani 1 1 d .
C7 C 0.39490(14) 0.69831(14) 0.4433(3) 0.0315(8) Uani 1 1 d .
C8 C 0.39556(15) 0.74576(13) 0.4457(3) 0.0313(8) Uani 1 1 d .
C9 C 0.42256(14) 0.77736(13) 0.3621(3) 0.0287(7) Uani 1 1 d .
C10 C 0.44515(15) 0.81141(13) 0.4475(3) 0.0320(8) Uani 1 1 d .
C11 C 0.49171(16) 0.82673(13) 0.4463(3) 0.0317(8) Uani 1 1 d .
C12 C 0.52970(15) 0.81084(12) 0.3605(3) 0.0291(8) Uani 1 1 d .
C13 C 0.57309(16) 0.80273(13) 0.4420(3) 0.0342(8) Uani 1 1 d .
C14 C 0.60184(15) 0.76435(14) 0.4390(3) 0.0328(8) Uani 1 1 d .
C15 C 0.59442(13) 0.72423(13) 0.3537(3) 0.0283(7) Uani 1 1 d .
C16 C 0.60076(14) 0.68263(14) 0.4344(3) 0.0314(8) Uani 1 1 d .
C17 C 0.57171(14) 0.64456(12) 0.4343(3) 0.0286(7) Uani 1 1 d .
C18 C 0.52879(12) 0.63763(12) 0.3510(3) 0.0239(7) Uani 1 1 d .
C19 C 0.49085(13) 0.61796(12) 0.4360(3) 0.0265(7) Uani 1 1 d .
C20 C 0.44440(14) 0.63214(13) 0.4375(3) 0.0297(7) Uani 1 1 d .
C21 C 0.41855(16) 0.63270(13) 0.5448(3) 0.0355(9) Uani 1 1 d .
C22 C 0.38845(16) 0.67300(14) 0.5483(3) 0.0361(9) Uani 1 1 d .
C23 C 0.38033(18) 0.69568(16) 0.6523(4) 0.0449(11) Uani 1 1 d .
C24 C 0.38054(19) 0.74486(16) 0.6556(4) 0.0451(11) Uani 1 1 d .
C25 C 0.38913(17) 0.76938(14) 0.5538(3) 0.0391(9) Uani 1 1 d .
C26 C 0.41997(17) 0.80956(14) 0.5551(3) 0.0385(9) Uani 1 1 d .
C27 C 0.4405(2) 0.82461(15) 0.6583(3) 0.0462(11) Uani 1 1 d .
C28 C 0.4888(2) 0.84044(15) 0.6576(3) 0.0483(12) Uani 1 1 d .
C29 C 0.51457(18) 0.83992(13) 0.5539(3) 0.0372(9) Uani 1 1 d .
C30 C 0.56435(19) 0.82550(15) 0.5508(4) 0.0435(10) Uani 1 1 d .
C31 C 0.5866(2) 0.80994(16) 0.6522(4) 0.0468(11) Uani 1 1 d .
C32 C 0.6169(2) 0.77028(16) 0.6476(4) 0.0489(12) Uani 1 1 d .
C33 C 0.62291(16) 0.74698(15) 0.5441(4) 0.0390(9) Uani 1 1 d .
C34 C 0.62252(16) 0.69733(15) 0.5412(3) 0.0378(9) Uani 1 1 d .
C35 C 0.61659(18) 0.67192(16) 0.6425(4) 0.0438(10) Uani 1 1 d .
C36 C 0.58610(17) 0.63217(15) 0.6412(3) 0.0393(9) Uani 1 1 d .
C37 C 0.56343(16) 0.61898(13) 0.5391(3) 0.0336(8) Uani 1 1 d .
C38 C 0.51453(15) 0.60322(12) 0.5400(3) 0.0313(8) Uani 1 1 d .
C39 C 0.48904(18) 0.60124(14) 0.6433(3) 0.0389(9) Uani 1 1 d .
C40 C 0.43948(18) 0.61683(15) 0.6456(3) 0.0414(10) Uani 1 1 d .
C41 C 0.4325(2) 0.64055(17) 0.7547(4) 0.0497(12) Uani 1 1 d .
C42 C 0.4035(2) 0.67955(17) 0.7589(3) 0.0514(12) Uani 1 1 d .
C43 C 0.4175(2) 0.71888(19) 0.8253(3) 0.0584(14) Uani 1 1 d .
C44 C 0.4031(2) 0.75989(17) 0.7616(3) 0.0531(13) Uani 1 1 d .
C45 C 0.4329(2) 0.79871(18) 0.7633(4) 0.0586(15) Uani 1 1 d .
C46 C 0.4771(2) 0.79837(17) 0.8267(3) 0.0565(14) Uani 1 1 d .
C47 C 0.5128(2) 0.82371(17) 0.7628(4) 0.0521(13) Uani 1 1 d .
C48 C 0.5595(2) 0.80910(17) 0.7595(4) 0.0550(14) Uani 1 1 d .
C49 C 0.5739(3) 0.76781(18) 0.8226(4) 0.0627(16) Uani 1 1 d .
C50 C 0.6093(2) 0.74359(18) 0.7541(4) 0.0542(13) Uani 1 1 d .
C51 C 0.6094(2) 0.69635(18) 0.7514(4) 0.0551(14) Uani 1 1 d .
C52 C 0.5739(2) 0.66998(18) 0.8170(4) 0.0552(13) Uani 1 1 d .
C53 C 0.5600(2) 0.63033(16) 0.7495(4) 0.0491(12) Uani 1 1 d .
C54 C 0.5122(2) 0.61535(16) 0.7493(3) 0.0509(13) Uani 1 1 d .
C55 C 0.4771(2) 0.63977(17) 0.8187(4) 0.0547(14) Uani 1 1 d .
C56 C 0.4901(2) 0.67747(19) 0.8842(3) 0.0587(15) Uani 1 1 d .
C57 C 0.4591(3) 0.7185(2) 0.8875(3) 0.0634(16) Uani 1 1 d .
C58 C 0.4905(3) 0.7587(2) 0.8871(3) 0.0652(17) Uani 1 1 d .
C59 C 0.5402(3) 0.74379(19) 0.8846(3) 0.0637(17) Uani 1 1 d .
C60 C 0.5394(3) 0.69341(19) 0.8823(4) 0.0646(17) Uani 1 1 d .
C61 C 0.36084(13) 0.68031(13) 0.2067(3) 0.0288(7) Uani 1 1 d .
H61 H 0.3737 0.7125 0.2093 0.035 Uiso 1 1 calc R
C62 C 0.35310(15) 0.66600(15) 0.0807(3) 0.0359(8) Uani 1 1 d .
H62A H 0.3848 0.6655 0.0422 0.043 Uiso 1 1 calc R
H62B H 0.3405 0.6341 0.0800 0.043 Uiso 1 1 calc R
C63 C 0.31930(14) 0.69601(16) 0.0088(3) 0.0374(9) Uani 1 1 d .
C64 C 0.31796(18) 0.74345(18) 0.0245(4) 0.0502(11) Uani 1 1 d .
H64 H 0.3357 0.7574 0.0852 0.060 Uiso 1 1 calc R
C65 C 0.2902(2) 0.7706(2) -0.0501(6) 0.0684(16) Uani 1 1 d .
H65 H 0.2901 0.8031 -0.0416 0.082 Uiso 1 1 calc R
C66 C 0.2632(2) 0.7504(2) -0.1353(5) 0.0642(15) Uani 1 1 d .
H66 H 0.2442 0.7689 -0.1851 0.077 Uiso 1 1 calc R
C67 C 0.2637(2) 0.7041(3) -0.1482(5) 0.0726(18) Uani 1 1 d .
H67 H 0.2452 0.6902 -0.2076 0.087 Uiso 1 1 calc R
C68 C 0.29143(19) 0.6763(2) -0.0745(5) 0.0600(14) Uani 1 1 d .
H68 H 0.2908 0.6437 -0.0828 0.072 Uiso 1 1 calc R
C69 C 0.31421(14) 0.67816(14) 0.2732(3) 0.0349(8) Uani 1 1 d .
C70 C 0.24656(16) 0.72647(19) 0.3384(5) 0.0528(12) Uani 1 1 d .
C71 C 0.2524(2) 0.7150(2) 0.4638(5) 0.080(2) Uani 1 1 d .
H71A H 0.2528 0.6814 0.4735 0.120 Uiso 1 1 calc R
H71B H 0.2256 0.7280 0.5075 0.120 Uiso 1 1 calc R
H71C H 0.2827 0.7279 0.4923 0.120 Uiso 1 1 calc R
C72 C 0.20848(19) 0.6974(2) 0.2817(7) 0.0736(18) Uani 1 1 d .
H72A H 0.2149 0.6953 0.1988 0.110 Uiso 1 1 calc R
H72B H 0.1770 0.7116 0.2938 0.110 Uiso 1 1 calc R
H72C H 0.2087 0.6665 0.3155 0.110 Uiso 1 1 calc R
C73 C 0.23774(19) 0.77715(17) 0.3175(5) 0.0549(12) Uani 1 1 d .
H73A H 0.2635 0.7952 0.3533 0.082 Uiso 1 1 calc R
H73B H 0.2069 0.7860 0.3512 0.082 Uiso 1 1 calc R
H73C H 0.2371 0.7831 0.2343 0.082 Uiso 1 1 calc R
C74 C 0.40047(15) 0.84327(14) 0.2356(3) 0.0347(8) Uani 1 1 d .
H74 H 0.4357 0.8445 0.2189 0.042 Uiso 1 1 calc R
C75 C 0.37183(16) 0.85067(15) 0.1235(4) 0.0391(9) Uani 1 1 d .
H75A H 0.3732 0.8218 0.0780 0.047 Uiso 1 1 calc R
H75B H 0.3378 0.8560 0.1442 0.047 Uiso 1 1 calc R
C76 C 0.38792(14) 0.88958(14) 0.0479(3) 0.0343(8) Uani 1 1 d .
C77 C 0.35752(19) 0.92585(18) 0.0225(5) 0.0542(12) Uani 1 1 d .
H77 H 0.3272 0.9280 0.0596 0.065 Uiso 1 1 calc R
C78 C 0.3713(3) 0.9595(2) -0.0580(7) 0.081(2) Uani 1 1 d .
H78 H 0.3508 0.9848 -0.0743 0.097 Uiso 1 1 calc R
C79 C 0.4151(3) 0.9555(2) -0.1133(5) 0.080(2) Uani 1 1 d .
H79 H 0.4243 0.9775 -0.1698 0.096 Uiso 1 1 calc R
C80 C 0.4446(3) 0.9205(2) -0.0869(5) 0.0692(17) Uani 1 1 d .
H80 H 0.4749 0.9182 -0.1239 0.083 Uiso 1 1 calc R
C81 C 0.43165(19) 0.88774(17) -0.0072(4) 0.0469(10) Uani 1 1 d .
H81 H 0.4533 0.8634 0.0103 0.056 Uiso 1 1 calc R
C82 C 0.38719(18) 0.88141(15) 0.3213(4) 0.0431(10) Uani 1 1 d .
C83 C 0.4131(3) 0.95783(17) 0.3887(5) 0.0666(17) Uani 1 1 d .
C84 C 0.4543(4) 0.9869(3) 0.3468(8) 0.123(4) Uani 1 1 d .
H84A H 0.4845 0.9704 0.3590 0.184 Uiso 1 1 calc R
H84B H 0.4550 1.0160 0.3898 0.184 Uiso 1 1 calc R
H84C H 0.4502 0.9934 0.2644 0.184 Uiso 1 1 calc R
C85 C 0.3658(4) 0.9807(2) 0.3679(6) 0.098(3) Uani 1 1 d .
H85A H 0.3589 0.9808 0.2850 0.146 Uiso 1 1 calc R
H85B H 0.3670 1.0124 0.3964 0.146 Uiso 1 1 calc R
H85C H 0.3406 0.9637 0.4085 0.146 Uiso 1 1 calc R
C86 C 0.4200(3) 0.9435(2) 0.5119(5) 0.0748(19) Uani 1 1 d .
H86A H 0.3928 0.9245 0.5363 0.112 Uiso 1 1 calc R
H86B H 0.4220 0.9710 0.5609 0.112 Uiso 1 1 calc R
H86C H 0.4498 0.9257 0.5190 0.112 Uiso 1 1 calc R
C87 C 0.58077(14) 0.83839(14) 0.2016(3) 0.0331(8) Uani 1 1 d .
H87 H 0.5879 0.8047 0.1946 0.040 Uiso 1 1 calc R
C88 C 0.57613(15) 0.85931(15) 0.0797(4) 0.0382(9) Uani 1 1 d .
H88A H 0.5515 0.8419 0.0360 0.046 Uiso 1 1 calc R
H88B H 0.5650 0.8916 0.0864 0.046 Uiso 1 1 calc R
C89 C 0.62257(16) 0.85854(16) 0.0132(4) 0.0431(10) Uani 1 1 d .
C90 C 0.6426(2) 0.89888(18) -0.0316(5) 0.0609(15) Uani 1 1 d .
H90 H 0.6266 0.9274 -0.0198 0.073 Uiso 1 1 calc R
C91 C 0.6850(3) 0.8980(2) -0.0927(7) 0.091(3) Uani 1 1 d .
H91 H 0.6981 0.9260 -0.1215 0.110 Uiso 1 1 calc R
C92 C 0.7083(2) 0.8573(2) -0.1122(7) 0.080(2) Uani 1 1 d .
H92 H 0.7370 0.8566 -0.1564 0.096 Uiso 1 1 calc R
C93 C 0.6894(2) 0.81695(18) -0.0660(6) 0.0644(16) Uani 1 1 d .
H93 H 0.7054 0.7884 -0.0778 0.077 Uiso 1 1 calc R
C94 C 0.64730(17) 0.81825(16) -0.0032(5) 0.0467(10) Uani 1 1 d .
H94 H 0.6352 0.7906 0.0294 0.056 Uiso 1 1 calc R
C95 C 0.62154(18) 0.86152(17) 0.2668(5) 0.0502(11) Uani 1 1 d .
C96 C 0.7073(2) 0.8502(3) 0.3122(11) 0.110(4) Uani 1 1 d .
C97 C 0.7405(2) 0.8101(3) 0.2762(13) 0.141(5) Uani 1 1 d .
H97A H 0.7222 0.7812 0.2760 0.212 Uiso 1 1 calc R
H97B H 0.7672 0.8076 0.3310 0.212 Uiso 1 1 calc R
H97C H 0.7531 0.8159 0.1988 0.212 Uiso 1 1 calc R
C98 C 0.7013(5) 0.8547(5) 0.4431(13) 0.194(8) Uani 1 1 d .
H98A H 0.6760 0.8770 0.4599 0.292 Uiso 1 1 calc R
H98B H 0.7316 0.8652 0.4774 0.292 Uiso 1 1 calc R
H98C H 0.6926 0.8246 0.4756 0.292 Uiso 1 1 calc R
C99 C 0.7238(3) 0.8942(3) 0.2505(11) 0.119(4) Uani 1 1 d .
H99A H 0.7211 0.8899 0.1670 0.179 Uiso 1 1 calc R
H99B H 0.7573 0.9006 0.2708 0.179 Uiso 1 1 calc R
H99C H 0.7036 0.9201 0.2745 0.179 Uiso 1 1 calc R
C100 C 0.63886(12) 0.68310(12) 0.2012(3) 0.0273(7) Uani 1 1 d .
H100 H 0.6098 0.6629 0.1995 0.033 Uiso 1 1 calc R
C101 C 0.65669(13) 0.69126(13) 0.0773(3) 0.0317(8) Uani 1 1 d .
H10A H 0.6320 0.7093 0.0355 0.038 Uiso 1 1 calc R
H10B H 0.6861 0.7104 0.0811 0.038 Uiso 1 1 calc R
C102 C 0.66784(13) 0.64860(14) 0.0076(3) 0.0330(8) Uani 1 1 d .
C103 C 0.70655(16) 0.64820(16) -0.0679(4) 0.0438(10) Uani 1 1 d .
H103 H 0.7280 0.6736 -0.0694 0.053 Uiso 1 1 calc R
C104 C 0.71429(19) 0.61075(19) -0.1418(5) 0.0533(12) Uani 1 1 d .
H104 H 0.7403 0.6114 -0.1945 0.064 Uiso 1 1 calc R
C105 C 0.68457(18) 0.57342(18) -0.1384(5) 0.0532(12) Uani 1 1 d .
H105 H 0.6906 0.5476 -0.1866 0.064 Uiso 1 1 calc R
C106 C 0.64555(19) 0.57316(17) -0.0644(5) 0.0536(12) Uani 1 1 d .
H106 H 0.6246 0.5473 -0.0624 0.064 Uiso 1 1 calc R
C107 C 0.63715(15) 0.61082(15) 0.0070(4) 0.0420(10) Uani 1 1 d .
H107 H 0.6099 0.6107 0.0562 0.050 Uiso 1 1 calc R
C108 C 0.67908(14) 0.65946(15) 0.2715(4) 0.0370(9) Uani 1 1 d .
C109 C 0.70637(18) 0.58415(19) 0.3395(5) 0.0573(14) Uani 1 1 d .
C110 C 0.6835(3) 0.5366(2) 0.3221(6) 0.086(2) Uani 1 1 d .
H11A H 0.6536 0.5347 0.3664 0.128 Uiso 1 1 calc R
H11B H 0.7057 0.5127 0.3485 0.128 Uiso 1 1 calc R
H11C H 0.6764 0.5320 0.2401 0.128 Uiso 1 1 calc R
C111 C 0.7561(3) 0.5883(3) 0.2866(9) 0.116(4) Uani 1 1 d .
H11D H 0.7538 0.5845 0.2028 0.174 Uiso 1 1 calc R
H11E H 0.7770 0.5643 0.3186 0.174 Uiso 1 1 calc R
H11F H 0.7695 0.6187 0.3044 0.174 Uiso 1 1 calc R
C112 C 0.7061(2) 0.5957(2) 0.4674(5) 0.0674(16) Uani 1 1 d .
H11G H 0.7206 0.6261 0.4793 0.101 Uiso 1 1 calc R
H11H H 0.7245 0.5724 0.5097 0.101 Uiso 1 1 calc R
H11I H 0.6729 0.5960 0.4954 0.101 Uiso 1 1 calc R
C113 C 0.50077(12) 0.58560(12) 0.1980(3) 0.0249(7) Uani 1 1 d .
H113 H 0.4727 0.6071 0.1948 0.030 Uiso 1 1 calc R
C114 C 0.51415(13) 0.57105(13) 0.0757(3) 0.0275(7) Uani 1 1 d .
H11J H 0.5249 0.5988 0.0334 0.033 Uiso 1 1 calc R
H11K H 0.5419 0.5498 0.0806 0.033 Uiso 1 1 calc R
C115 C 0.47523(14) 0.54779(13) 0.0049(3) 0.0312(8) Uani 1 1 d .
C116 C 0.42937(17) 0.56540(17) 0.0007(4) 0.0474(11) Uani 1 1 d .
H116 H 0.4212 0.5914 0.0466 0.057 Uiso 1 1 calc R
C117 C 0.39438(19) 0.5452(2) -0.0712(5) 0.0597(13) Uani 1 1 d .
H117 H 0.3627 0.5572 -0.0729 0.072 Uiso 1 1 calc R
C118 C 0.4063(2) 0.5078(2) -0.1394(5) 0.0605(14) Uani 1 1 d .
H118 H 0.3831 0.4949 -0.1901 0.073 Uiso 1 1 calc R
C119 C 0.4516(2) 0.48964(19) -0.1336(4) 0.0576(13) Uani 1 1 d .
H119 H 0.4595 0.4632 -0.1780 0.069 Uiso 1 1 calc R
C120 C 0.48641(17) 0.50992(14) -0.0621(3) 0.0395(9) Uani 1 1 d .
H120 H 0.5180 0.4975 -0.0597 0.047 Uiso 1 1 calc R
C121 C 0.48703(14) 0.54280(13) 0.2677(3) 0.0303(7) Uani 1 1 d .
C122 C 0.4187(2) 0.49454(18) 0.3258(5) 0.0600(15) Uani 1 1 d .
C123 C 0.4287(3) 0.4976(2) 0.4571(6) 0.079(2) Uani 1 1 d .
H12A H 0.4623 0.4899 0.4723 0.119 Uiso 1 1 calc R
H12B H 0.4078 0.4758 0.4979 0.119 Uiso 1 1 calc R
H12C H 0.4221 0.5290 0.4840 0.119 Uiso 1 1 calc R
C124 C 0.3666(2) 0.5010(3) 0.2985(8) 0.089(2) Uani 1 1 d .
H12D H 0.3558 0.5309 0.3283 0.133 Uiso 1 1 calc R
H12E H 0.3479 0.4763 0.3345 0.133 Uiso 1 1 calc R
H12F H 0.3618 0.5001 0.2147 0.133 Uiso 1 1 calc R
C125 C 0.4380(3) 0.45114(19) 0.2724(6) 0.0720(18) Uani 1 1 d .
H12G H 0.4315 0.4514 0.1894 0.108 Uiso 1 1 calc R
H12H H 0.4223 0.4244 0.3076 0.108 Uiso 1 1 calc R
H12I H 0.4727 0.4493 0.2856 0.108 Uiso 1 1 calc R
C126 C 0.03765(15) 0.55035(14) 0.6836(3) 0.0349(8) Uani 1 1 d .
C127 C -0.01380(13) 0.53840(13) 0.6692(3) 0.0274(7) Uani 1 1 d .
C128 C -0.04018(14) 0.57797(13) 0.6669(3) 0.0288(7) Uani 1 1 d .
C129 C -0.00696(15) 0.61740(13) 0.6665(3) 0.0312(8) Uani 1 1 d .
C130 C 0.03940(14) 0.60110(14) 0.6686(3) 0.0323(8) Uani 1 1 d .
C131 C 0.08230(14) 0.62673(14) 0.6234(3) 0.0320(8) Uani 1 1 d .
C132 C 0.10826(16) 0.59497(15) 0.5372(3) 0.0380(9) Uani 1 1 d .
C133 C 0.10457(15) 0.54803(15) 0.5380(3) 0.0351(9) Uani 1 1 d .
C134 C 0.07581(14) 0.51913(13) 0.6251(3) 0.0310(8) Uani 1 1 d .
C135 C 0.05109(15) 0.48511(14) 0.5421(3) 0.0332(8) Uani 1 1 d .
C136 C 0.00420(15) 0.47296(13) 0.5453(3) 0.0322(8) Uani 1 1 d .
C137 C -0.03271(14) 0.49198(13) 0.6322(3) 0.0286(7) Uani 1 1 d .
C138 C -0.07590(15) 0.50144(14) 0.5490(3) 0.0347(9) Uani 1 1 d .
C139 C -0.10238(15) 0.54118(15) 0.5500(4) 0.0378(9) Uani 1 1 d .
C140 C -0.09196(14) 0.58168(13) 0.6333(3) 0.0309(8) Uani 1 1 d .
C141 C -0.09631(16) 0.62261(15) 0.5479(3) 0.0369(9) Uani 1 1 d .
C142 C -0.06477(17) 0.65983(14) 0.5457(3) 0.0363(9) Uani 1 1 d .
C143 C -0.02132(15) 0.66533(13) 0.6273(3) 0.0303(8) Uani 1 1 d .
C144 C 0.01738(16) 0.68122(13) 0.5412(3) 0.0355(9) Uani 1 1 d .
C145 C 0.06329(16) 0.66438(15) 0.5391(3) 0.0377(9) Uani 1 1 d .
C146 C 0.08770(19) 0.66078(16) 0.4304(4) 0.0464(11) Uani 1 1 d .
C147 C 0.11560(18) 0.61907(17) 0.4304(4) 0.0474(11) Uani 1 1 d .
C148 C 0.1219(2) 0.59446(17) 0.3277(4) 0.0512(13) Uani 1 1 d .
C149 C 0.1187(2) 0.54501(18) 0.3277(4) 0.0536(13) Uani 1 1 d .
C150 C 0.10957(18) 0.52295(15) 0.4322(3) 0.0429(11) Uani 1 1 d .
C151 C 0.07649(18) 0.48424(15) 0.4346(3) 0.0413(10) Uani 1 1 d .
C152 C 0.0547(2) 0.46936(17) 0.3340(3) 0.0494(12) Uani 1 1 d .
C153 C 0.0052(2) 0.45686(17) 0.3363(4) 0.0509(13) Uani 1 1 d .
C154 C -0.01972(17) 0.45948(15) 0.4400(3) 0.0407(10) Uani 1 1 d .
C155 C -0.06846(18) 0.47689(16) 0.4430(4) 0.0447(11) Uani 1 1 d .
C156 C -0.0901(2) 0.49214(18) 0.3407(4) 0.0550(14) Uani 1 1 d .
C157 C -0.1182(2) 0.53357(18) 0.3415(4) 0.0551(14) Uani 1 1 d .
C158 C -0.12259(19) 0.55852(17) 0.4436(4) 0.0503(13) Uani 1 1 d .
C159 C -0.11972(18) 0.60823(16) 0.4438(4) 0.0438(11) Uani 1 1 d .
C160 C -0.1123(2) 0.63168(18) 0.3409(4) 0.0534(14) Uani 1 1 d .
C161 C -0.0792(2) 0.66986(17) 0.3378(4) 0.0497(12) Uani 1 1 d .
C162 C -0.05582(19) 0.68291(16) 0.4386(3) 0.0445(11) Uani 1 1 d .
C163 C -0.00573(18) 0.69597(15) 0.4358(3) 0.0438(11) Uani 1 1 d .
C164 C 0.0196(2) 0.69545(18) 0.3314(4) 0.0558(14) Uani 1 1 d .
C165 C 0.0670(2) 0.67715(17) 0.3291(4) 0.0536(14) Uani 1 1 d .
C166 C 0.0733(3) 0.6516(2) 0.2227(4) 0.0688(18) Uani 1 1 d .
C167 C 0.1000(2) 0.6114(2) 0.2226(4) 0.0675(18) Uani 1 1 d .
C168 C 0.0827(3) 0.5715(2) 0.1570(4) 0.071(2) Uani 1 1 d .
C169 C 0.0952(3) 0.5309(2) 0.2240(4) 0.0631(17) Uani 1 1 d .
C170 C 0.0644(3) 0.4940(2) 0.2245(4) 0.0636(17) Uani 1 1 d .
C171 C 0.0186(3) 0.4951(2) 0.1626(4) 0.072(2) Uani 1 1 d .
C172 C -0.0170(3) 0.47346(19) 0.2281(4) 0.0664(18) Uani 1 1 d .
C173 C -0.0639(2) 0.4903(2) 0.2332(4) 0.0658(17) Uani 1 1 d .
C174 C -0.0756(3) 0.5316(2) 0.1658(4) 0.075(2) Uani 1 1 d .
C175 C -0.1086(2) 0.5584(2) 0.2335(4) 0.0685(18) Uani 1 1 d .
C176 C -0.1067(3) 0.6058(2) 0.2339(4) 0.0669(18) Uani 1 1 d .
C177 C -0.0693(3) 0.6295(2) 0.1658(4) 0.074(2) Uani 1 1 d .
C178 C -0.0533(3) 0.6686(2) 0.2294(4) 0.0652(18) Uani 1 1 d .
C179 C -0.0052(3) 0.6811(2) 0.2263(4) 0.0626(17) Uani 1 1 d .
C180 C 0.0284(3) 0.6537(2) 0.1597(4) 0.073(2) Uani 1 1 d .
C181 C 0.0124(3) 0.6161(3) 0.0983(4) 0.079(2) Uani 1 1 d .
C182 C 0.0406(3) 0.5742(3) 0.0974(3) 0.084(3) Uani 1 1 d .
C183 C 0.0077(3) 0.5354(2) 0.0990(4) 0.077(2) Uani 1 1 d .
C184 C -0.0412(3) 0.5529(2) 0.1012(4) 0.081(2) Uani 1 1 d .
C185 C -0.0372(3) 0.6036(2) 0.1007(4) 0.078(2) Uani 1 1 d .
C186 C 0.10177(14) 0.68391(14) 0.7739(4) 0.0360(8) Uani 1 1 d .
H186 H 0.0660 0.6855 0.7782 0.043 Uiso 1 1 calc R
C187 C 0.12284(16) 0.68344(17) 0.8966(4) 0.0442(10) Uani 1 1 d .
H18A H 0.1110 0.6557 0.9371 0.053 Uiso 1 1 calc R
H18B H 0.1582 0.6810 0.8912 0.053 Uiso 1 1 calc R
C188 C 0.11040(16) 0.72563(16) 0.9682(4) 0.0429(9) Uani 1 1 d .
C189 C 0.14566(19) 0.7524(2) 1.0161(5) 0.0677(17) Uani 1 1 d .
H189 H 0.1785 0.7457 1.0017 0.081 Uiso 1 1 calc R
C190 C 0.1332(3) 0.7896(3) 1.0862(7) 0.089(2) Uani 1 1 d .
H190 H 0.1578 0.8084 1.1183 0.107 Uiso 1 1 calc R
C191 C 0.0863(2) 0.7994(2) 1.1093(5) 0.0696(18) Uani 1 1 d .
H191 H 0.0782 0.8244 1.1584 0.083 Uiso 1 1 calc R
C192 C 0.0513(2) 0.77306(19) 1.0612(5) 0.0613(14) Uani 1 1 d .
H192 H 0.0185 0.7795 1.0764 0.074 Uiso 1 1 calc R
C193 C 0.06374(19) 0.73656(17) 0.9897(5) 0.0515(12) Uani 1 1 d .
H193 H 0.0390 0.7188 0.9548 0.062 Uiso 1 1 calc R
C194 C 0.12056(15) 0.72527(16) 0.7068(4) 0.0454(10) Uani 1 1 d .
C195 C 0.0999(2) 0.80339(18) 0.6410(6) 0.0599(14) Uani 1 1 d .
C196 C 0.0547(3) 0.8304(3) 0.6582(6) 0.084(2) Uani 1 1 d .
H19A H 0.0584 0.8611 0.6242 0.126 Uiso 1 1 calc R
H19B H 0.0482 0.8333 0.7409 0.126 Uiso 1 1 calc R
H19C H 0.0279 0.8143 0.6208 0.126 Uiso 1 1 calc R
C197 C 0.1423(4) 0.8264(3) 0.6977(15) 0.178(7) Uani 1 1 d .
H19D H 0.1715 0.8193 0.6542 0.268 Uiso 1 1 calc R
H19E H 0.1457 0.8150 0.7768 0.268 Uiso 1 1 calc R
H19F H 0.1373 0.8598 0.6989 0.268 Uiso 1 1 calc R
C198 C 0.1066(4) 0.7935(2) 0.5156(7) 0.104(3) Uani 1 1 d .
H19G H 0.1353 0.7743 0.5051 0.155 Uiso 1 1 calc R
H19H H 0.1105 0.8225 0.4735 0.155 Uiso 1 1 calc R
H19I H 0.0784 0.7770 0.4859 0.155 Uiso 1 1 calc R
C199 C 0.14672(15) 0.51813(15) 0.7540(3) 0.0366(8) Uani 1 1 d .
H199 H 0.1381 0.5511 0.7676 0.044 Uiso 1 1 calc R
C200 C 0.16065(17) 0.49505(15) 0.8697(4) 0.0417(10) Uani 1 1 d .
H20A H 0.1312 0.4914 0.9165 0.050 Uiso 1 1 calc R
H20B H 0.1731 0.4638 0.8531 0.050 Uiso 1 1 calc R
C201 C 0.19742(15) 0.52034(15) 0.9410(4) 0.0396(9) Uani 1 1 d .
C202 C 0.24216(19) 0.5010(2) 0.9612(6) 0.0649(15) Uani 1 1 d .
H202 H 0.2508 0.4727 0.9255 0.078 Uiso 1 1 calc R
C203 C 0.2741(2) 0.5232(3) 1.0338(9) 0.103(3) Uani 1 1 d .
H203 H 0.3053 0.5109 1.0457 0.123 Uiso 1 1 calc R
C204 C 0.2605(3) 0.5639(3) 1.0900(8) 0.111(4) Uani 1 1 d .
H204 H 0.2813 0.5777 1.1451 0.133 Uiso 1 1 calc R
C205 C 0.2172(3) 0.5837(2) 1.0653(6) 0.083(2) Uani 1 1 d .
H205 H 0.2086 0.6124 1.0989 0.100 Uiso 1 1 calc R
C206 C 0.18603(18) 0.56156(19) 0.9909(5) 0.0530(12) Uani 1 1 d .
H206 H 0.1559 0.5754 0.9739 0.064 Uiso 1 1 calc R
C207 C 0.18919(16) 0.51529(15) 0.6719(3) 0.0381(9) Uani 1 1 d .
C208 C 0.2591(2) 0.5597(2) 0.6113(5) 0.0662(17) Uani 1 1 d .
C209 C 0.2950(2) 0.5194(3) 0.6345(7) 0.085(2) Uani 1 1 d .
H20C H 0.3001 0.5162 0.7178 0.128 Uiso 1 1 calc R
H20D H 0.3256 0.5261 0.5968 0.128 Uiso 1 1 calc R
H20E H 0.2817 0.4907 0.6036 0.128 Uiso 1 1 calc R
C210 C 0.2788(4) 0.6044(3) 0.6557(7) 0.113(3) Uani 1 1 d .
H21A H 0.2541 0.6283 0.6503 0.169 Uiso 1 1 calc R
H21B H 0.3067 0.6134 0.6094 0.169 Uiso 1 1 calc R
H21C H 0.2886 0.6007 0.7364 0.169 Uiso 1 1 calc R
C211 C 0.2457(2) 0.5637(2) 0.4859(5) 0.0713(17) Uani 1 1 d .
H21D H 0.2338 0.5339 0.4582 0.107 Uiso 1 1 calc R
H21E H 0.2740 0.5726 0.4412 0.107 Uiso 1 1 calc R
H21F H 0.2206 0.5871 0.4767 0.107 Uiso 1 1 calc R
C212 C -0.00609(13) 0.43809(12) 0.7819(3) 0.0288(7) Uani 1 1 d .
H212 H 0.0228 0.4586 0.7814 0.035 Uiso 1 1 calc R
C213 C -0.01822(14) 0.42564(14) 0.9071(3) 0.0329(8) Uani 1 1 d .
H21G H -0.0275 0.4543 0.9478 0.039 Uiso 1 1 calc R
H21H H -0.0467 0.4052 0.9064 0.039 Uiso 1 1 calc R
C214 C 0.02108(16) 0.40218(13) 0.9766(4) 0.0372(9) Uani 1 1 d .
C215 C 0.00921(18) 0.37130(16) 1.0625(4) 0.0460(10) Uani 1 1 d .
H215 H -0.0234 0.3628 1.0726 0.055 Uiso 1 1 calc R
C216 C 0.0440(2) 0.3524(2) 1.1346(5) 0.0650(15) Uani 1 1 d .
H216 H 0.0350 0.3313 1.1934 0.078 Uiso 1 1 calc R
C217 C 0.0917(2) 0.3643(2) 1.1206(5) 0.0643(15) Uani 1 1 d .
H217 H 0.1157 0.3517 1.1699 0.077 Uiso 1 1 calc R
C218 C 0.10415(19) 0.39480(19) 1.0342(5) 0.0576(13) Uani 1 1 d .
H218 H 0.1369 0.4029 1.0234 0.069 Uiso 1 1 calc R
C219 C 0.06912(17) 0.41379(16) 0.9629(4) 0.0483(11) Uani 1 1 d .
H219 H 0.0781 0.4349 0.9043 0.058 Uiso 1 1 calc R
C220 C 0.00538(14) 0.39399(13) 0.7139(4) 0.0339(8) Uani 1 1 d .
C221 C 0.07207(17) 0.34528(16) 0.6501(5) 0.0545(13) Uani 1 1 d .
C222 C 0.0603(2) 0.3479(3) 0.5203(6) 0.086(2) Uani 1 1 d .
H22A H 0.0255 0.3505 0.5097 0.129 Uiso 1 1 calc R
H22B H 0.0719 0.3199 0.4820 0.129 Uiso 1 1 calc R
H22C H 0.0762 0.3749 0.4867 0.129 Uiso 1 1 calc R
C223 C 0.12563(17) 0.35110(19) 0.6716(6) 0.0591(14) Uani 1 1 d .
H22D H 0.1373 0.3780 0.6289 0.089 Uiso 1 1 calc R
H22E H 0.1426 0.3235 0.6454 0.089 Uiso 1 1 calc R
H22F H 0.1314 0.3556 0.7542 0.089 Uiso 1 1 calc R
C224 C 0.0538(2) 0.30268(18) 0.7116(10) 0.102(3) Uani 1 1 d .
H22G H 0.0658 0.3025 0.7911 0.153 Uiso 1 1 calc R
H22H H 0.0651 0.2751 0.6714 0.153 Uiso 1 1 calc R
H22I H 0.0186 0.3030 0.7122 0.153 Uiso 1 1 calc R
C225 C -0.13603(13) 0.54307(13) 0.7891(4) 0.0329(8) Uani 1 1 d .
H225 H -0.1064 0.5237 0.7938 0.039 Uiso 1 1 calc R
C226 C -0.15488(15) 0.55177(14) 0.9110(4) 0.0391(9) Uani 1 1 d .
H22J H -0.1294 0.5673 0.9564 0.047 Uiso 1 1 calc R
H22K H -0.1825 0.5731 0.9061 0.047 Uiso 1 1 calc R
C227 C -0.17057(15) 0.50857(16) 0.9753(5) 0.0495(12) Uani 1 1 d .
C228 C -0.13919(18) 0.47140(18) 0.9861(6) 0.0606(15) Uani 1 1 d .
H228 H -0.1081 0.4732 0.9526 0.073 Uiso 1 1 calc R
C229 C -0.1523(2) 0.4322(2) 1.0441(8) 0.091(3) Uani 1 1 d .
H229 H -0.1307 0.4070 1.0499 0.109 Uiso 1 1 calc R
C230 C -0.1974(3) 0.4296(3) 1.0942(12) 0.144(5) Uani 1 1 d .
H230 H -0.2067 0.4030 1.1363 0.173 Uiso 1 1 calc R
C231 C -0.2292(3) 0.4669(3) 1.0818(11) 0.132(5) Uani 1 1 d .
H231 H -0.2606 0.4649 1.1130 0.159 Uiso 1 1 calc R
C232 C -0.2154(2) 0.5058(2) 1.0255(7) 0.077(2) Uani 1 1 d .
H232 H -0.2367 0.5313 1.0208 0.092 Uiso 1 1 calc R
C233 C -0.17443(15) 0.51687(16) 0.7235(5) 0.0518(13) Uani 1 1 d .
C234 C -0.1986(2) 0.4387(3) 0.6656(12) 0.123(4) Uani 1 1 d .
C235 C -0.1698(3) 0.3932(3) 0.6860(14) 0.164(6) Uani 1 1 d .
H23A H -0.1629 0.3899 0.7685 0.246 Uiso 1 1 calc R
H23B H -0.1396 0.3944 0.6429 0.246 Uiso 1 1 calc R
H23C H -0.1889 0.3669 0.6596 0.246 Uiso 1 1 calc R
C236 C -0.2050(5) 0.4509(4) 0.5344(14) 0.175(7) Uani 1 1 d .
H23D H -0.2222 0.4259 0.4955 0.262 Uiso 1 1 calc R
H23E H -0.1734 0.4549 0.4989 0.262 Uiso 1 1 calc R
H23F H -0.2233 0.4796 0.5270 0.262 Uiso 1 1 calc R
C237 C -0.2432(3) 0.4378(4) 0.738(2) 0.247(12) Uani 1 1 d .
H23G H -0.2347 0.4427 0.8187 0.371 Uiso 1 1 calc R
H23H H -0.2590 0.4078 0.7292 0.371 Uiso 1 1 calc R
H23I H -0.2651 0.4622 0.7121 0.371 Uiso 1 1 calc R
C238 C -0.07358(14) 0.69717(13) 0.7795(3) 0.0303(7) Uani 1 1 d .
H238 H -0.0854 0.6646 0.7831 0.036 Uiso 1 1 calc R
C239 C -0.06804(14) 0.71606(15) 0.9024(3) 0.0357(8) Uani 1 1 d .
H23J H -0.0438 0.6973 0.9436 0.043 Uiso 1 1 calc R
H23K H -0.0556 0.7479 0.8978 0.043 Uiso 1 1 calc R
C240 C -0.11382(14) 0.71642(15) 0.9725(3) 0.0366(8) Uani 1 1 d .
C241 C -0.1273(3) 0.7554(3) 1.0316(7) 0.100(3) Uani 1 1 d .
H241 H -0.1084 0.7824 1.0247 0.121 Uiso 1 1 calc R
C242 C -0.1675(3) 0.7562(3) 1.1004(9) 0.132(5) Uani 1 1 d .
H242 H -0.1776 0.7841 1.1357 0.158 Uiso 1 1 calc R
C243 C -0.1934(2) 0.7152(3) 1.1178(5) 0.077(2) Uani 1 1 d .
H243 H -0.2193 0.7142 1.1709 0.093 Uiso 1 1 calc R
C244 C -0.18058(16) 0.67699(19) 1.0570(4) 0.0482(11) Uani 1 1 d .
H244 H -0.1988 0.6495 1.0645 0.058 Uiso 1 1 calc R
C245 C -0.14139(15) 0.67792(15) 0.9847(4) 0.0402(9) Uani 1 1 d .
H245 H -0.1334 0.6510 0.9422 0.048 Uiso 1 1 calc R
C246 C -0.10968(15) 0.72640(14) 0.7126(3) 0.0351(8) Uani 1 1 d .
C247 C -0.19329(17) 0.72988(18) 0.6457(4) 0.0482(11) Uani 1 1 d .
C248 C -0.1811(2) 0.7368(3) 0.5188(5) 0.0763(19) Uani 1 1 d .
H24A H -0.1606 0.7641 0.5105 0.114 Uiso 1 1 calc R
H24B H -0.2107 0.7412 0.4745 0.114 Uiso 1 1 calc R
H24C H -0.1640 0.7096 0.4899 0.114 Uiso 1 1 calc R
C249 C -0.2321(2) 0.6939(3) 0.6532(7) 0.082(2) Uani 1 1 d .
H24D H -0.2231 0.6670 0.6067 0.123 Uiso 1 1 calc R
H24E H -0.2624 0.7067 0.6241 0.123 Uiso 1 1 calc R
H24F H -0.2362 0.6844 0.7337 0.123 Uiso 1 1 calc R
C250 C -0.2065(3) 0.7724(3) 0.7112(8) 0.099(3) Uani 1 1 d .
H25A H -0.2111 0.7647 0.7927 0.149 Uiso 1 1 calc R
H25B H -0.2363 0.7853 0.6798 0.149 Uiso 1 1 calc R
H25C H -0.1807 0.7952 0.7041 0.149 Uiso 1 1 calc R
C251 C 0.2036(3) 0.4410(3) 0.3537(5) 0.082(2) Uani 1 1 d .
H251 H 0.1922 0.4654 0.4080 0.099 Uiso 1 1 calc R
C252 C 0.3061(5) 0.8752(4) 0.6400(8) 0.145(5) Uani 1 1 d .
H252 H 0.3334 0.8693 0.5862 0.174 Uiso 1 1 calc R

loop_
_atom_site_aniso_label
_atom_site_aniso_U_11
_atom_site_aniso_U_22
_atom_site_aniso_U_33
_atom_site_aniso_U_23
_atom_site_aniso_U_13
_atom_site_aniso_U_12
Cl1 0.0330(6) 0.0288(6) 0.0088(5) -0.0007(3) 0.0010(3) 0.0020(4)
Cl1A 0.125(7) 0.088(6) 0.061(4) -0.005(4) 0.001(4) -0.019(5)
Cl2 0.0304(7) 0.0270(7) 0.0052(5) -0.0010(4) 0.0022(4) 0.0031(5)
Cl2A 0.067(4) 0.045(3) 0.039(3) 0.003(2) -0.001(3) 0.004(3)
Cl2B 0.042(3) 0.058(3) 0.025(2) 0.004(2) 0.0009(18) -0.002(2)
Cl3 0.340(5) 0.185(3) 0.0748(14) 0.0507(17) 0.070(2) 0.182(4)
Cl4 0.0993(15) 0.1063(17) 0.155(2) -0.0223(16) 0.0324(15) -0.0177(13)
Cl5 0.0899(15) 0.242(4) 0.1017(17) -0.013(2) 0.0124(12) -0.0453(19)
Cl6 0.115(3) 0.0610(19) 0.0687(19) -0.0031(14) 0.0030(17) 0.0297(17)
Cl6A 0.151(5) 0.084(3) 0.086(3) -0.017(2) -0.007(3) 0.011(3)
Cl7 0.1074(18) 0.325(5) 0.0858(16) -0.085(2) -0.0106(13) -0.001(2)
Cl8 0.1205(18) 0.134(2) 0.1225(19) -0.0407(17) -0.0194(15) -0.0021(16)
O1 0.0355(13) 0.0324(14) 0.0372(14) 0.0035(11) 0.0101(11) 0.0047(11)
O2 0.0473(18) 0.0345(17) 0.085(3) 0.0144(16) 0.0307(17) 0.0040(14)
O3 0.085(2) 0.0304(15) 0.0294(14) -0.0001(11) 0.0032(15) -0.0111(15)
O4 0.067(2) 0.0424(19) 0.061(2) -0.0084(15) 0.0236(18) 0.0077(16)
O5 0.0387(17) 0.049(2) 0.100(3) 0.0258(19) -0.0259(18) -0.0115(15)
O6 0.068(3) 0.053(2) 0.106(3) -0.021(2) -0.023(2) -0.0159(19)
O7 0.0416(15) 0.0331(15) 0.0468(17) 0.0116(12) 0.0053(13) 0.0087(12)
O8 0.0345(16) 0.060(2) 0.082(3) 0.0249(19) -0.0182(16) -0.0084(15)
O9 0.0377(14) 0.0357(15) 0.0426(16) -0.0055(12) 0.0131(12) -0.0084(12)
O10 0.0485(17) 0.0299(15) 0.0436(16) 0.0060(12) 0.0001(13) -0.0018(12)
O11 0.0424(16) 0.0391(16) 0.0463(17) 0.0032(13) 0.0019(13) 0.0067(13)
O12 0.0411(19) 0.055(2) 0.168(5) 0.044(3) 0.039(2) 0.0065(17)
O13 0.070(2) 0.0473(19) 0.0392(16) -0.0012(14) 0.0148(15) -0.0209(16)
O14 0.0519(18) 0.0398(17) 0.0500(18) -0.0056(14) 0.0105(14) -0.0008(14)
O15 0.0346(14) 0.0267(14) 0.0448(16) -0.0058(11) -0.0034(11) 0.0047(11)
O16 0.0408(16) 0.0321(16) 0.075(2) -0.0220(15) -0.0147(15) 0.0047(13)
O17 0.0389(17) 0.0334(18) 0.135(4) -0.032(2) 0.005(2) -0.0075(14)
O18 0.050(2) 0.068(3) 0.125(4) -0.042(3) -0.039(2) 0.0120(19)
O19 0.0412(15) 0.0366(15) 0.0304(13) 0.0011(11) 0.0015(11) -0.0034(12)
O20 0.0527(19) 0.0357(18) 0.085(3) 0.0237(17) 0.0029(17) -0.0006(14)
N1 0.0281(15) 0.0299(16) 0.0267(15) -0.0035(12) 0.0028(12) -0.0005(12)
N2 0.0345(16) 0.0323(17) 0.0185(14) 0.0011(11) 0.0031(12) 0.0065(13)
N3 0.0373(16) 0.0209(15) 0.0262(15) 0.0016(11) -0.0008(12) -0.0010(12)
N4 0.0274(14) 0.0248(16) 0.0332(15) 0.0008(12) -0.0001(12) -0.0020(12)
N5 0.0265(14) 0.0248(15) 0.0215(13) -0.0018(11) 0.0027(11) 0.0014(11)
N6 0.0338(16) 0.0342(17) 0.0314(16) 0.0068(13) 0.0095(13) 0.0027(13)
N7 0.0403(17) 0.0254(16) 0.0243(15) 0.0019(12) -0.0002(12) 0.0045(13)
N8 0.0331(16) 0.0238(15) 0.0306(16) -0.0014(12) -0.0022(12) 0.0019(12)
N9 0.0336(16) 0.0217(15) 0.0318(15) -0.0034(12) -0.0072(12) 0.0054(12)
N10 0.0400(17) 0.0232(15) 0.0286(15) 0.0016(12) 0.0071(13) 0.0026(13)
C1 0.0363(19) 0.0275(19) 0.0268(17) -0.0047(14) -0.0006(14) 0.0010(15)
C2 0.0379(18) 0.0253(17) 0.0172(15) -0.0006(12) 0.0023(13) 0.0017(14)
C3 0.0341(17) 0.0271(17) 0.0138(13) 0.0002(12) 0.0002(12) -0.0008(14)
C4 0.0331(17) 0.0288(18) 0.0154(14) -0.0035(12) -0.0002(12) -0.0006(14)
C5 0.0351(18) 0.0275(18) 0.0139(14) -0.0026(12) -0.0016(12) 0.0039(14)
C6 0.0399(19) 0.0224(17) 0.0179(15) 0.0005(12) 0.0061(13) -0.0001(14)
C7 0.0363(19) 0.033(2) 0.0253(17) -0.0021(14) 0.0043(14) 0.0006(15)
C8 0.044(2) 0.032(2) 0.0179(16) 0.0002(13) 0.0067(14) 0.0059(16)
C9 0.0381(19) 0.0263(18) 0.0217(16) 0.0015(13) 0.0023(14) 0.0055(14)
C10 0.051(2) 0.0263(18) 0.0190(16) -0.0022(13) 0.0020(15) 0.0098(16)
C11 0.056(2) 0.0224(17) 0.0163(16) -0.0012(12) -0.0006(15) 0.0080(16)
C12 0.047(2) 0.0233(17) 0.0169(15) -0.0070(12) -0.0052(14) -0.0013(15)
C13 0.050(2) 0.0282(19) 0.0248(18) -0.0016(14) -0.0095(16) -0.0082(16)
C14 0.043(2) 0.031(2) 0.0250(17) -0.0025(14) -0.0125(15) -0.0048(16)
C15 0.0334(17) 0.0279(18) 0.0234(16) 0.0010(14) -0.0065(13) -0.0036(15)
C16 0.0350(18) 0.033(2) 0.0259(17) -0.0051(14) -0.0049(14) 0.0043(15)
C17 0.0404(19) 0.0237(17) 0.0217(16) 0.0000(13) -0.0026(14) 0.0066(14)
C18 0.0312(17) 0.0234(17) 0.0172(15) 0.0027(12) 0.0010(12) 0.0000(13)
C19 0.0395(19) 0.0248(17) 0.0151(15) -0.0012(12) 0.0054(13) 0.0012(14)
C20 0.0404(19) 0.0277(19) 0.0209(16) 0.0016(13) 0.0072(14) -0.0021(15)
C21 0.056(2) 0.0268(19) 0.0241(18) 0.0044(14) 0.0160(16) -0.0017(17)
C22 0.047(2) 0.033(2) 0.0280(18) -0.0016(15) 0.0141(16) 0.0001(17)
C23 0.068(3) 0.040(2) 0.0272(19) 0.0044(17) 0.0241(19) 0.004(2)
C24 0.068(3) 0.041(2) 0.0267(19) -0.0024(16) 0.0259(19) 0.008(2)
C25 0.056(3) 0.033(2) 0.0286(19) 0.0002(15) 0.0135(17) 0.0127(18)
C26 0.063(3) 0.029(2) 0.0241(18) -0.0044(14) 0.0109(17) 0.0114(18)
C27 0.087(4) 0.031(2) 0.0208(18) -0.0108(15) 0.007(2) 0.010(2)
C28 0.100(4) 0.028(2) 0.0170(18) -0.0126(15) -0.001(2) 0.001(2)
C29 0.072(3) 0.0232(19) 0.0165(16) -0.0047(13) -0.0059(17) 0.0019(18)
C30 0.070(3) 0.033(2) 0.026(2) -0.0085(16) -0.0105(19) -0.009(2)
C31 0.073(3) 0.037(2) 0.031(2) -0.0115(17) -0.020(2) 0.000(2)
C32 0.075(3) 0.038(2) 0.034(2) -0.0048(17) -0.031(2) -0.006(2)
C33 0.049(2) 0.035(2) 0.032(2) -0.0024(16) -0.0184(17) -0.0026(18)
C34 0.049(2) 0.035(2) 0.0286(19) 0.0003(16) -0.0177(17) 0.0035(17)
C35 0.060(3) 0.044(2) 0.028(2) 0.0011(17) -0.0197(18) 0.009(2)
C36 0.063(3) 0.033(2) 0.0220(18) 0.0088(15) -0.0124(17) 0.0052(19)
C37 0.051(2) 0.0230(18) 0.0272(18) 0.0033(14) -0.0050(16) 0.0086(16)
C38 0.053(2) 0.0207(17) 0.0205(16) 0.0022(13) 0.0017(15) 0.0025(15)
C39 0.070(3) 0.0261(19) 0.0205(17) 0.0064(14) 0.0091(17) 0.0033(18)
C40 0.065(3) 0.035(2) 0.0239(18) 0.0065(15) 0.0149(18) -0.0025(19)
C41 0.085(4) 0.041(2) 0.0235(19) 0.0115(17) 0.014(2) 0.002(2)
C42 0.086(4) 0.048(3) 0.0205(18) 0.0057(17) 0.025(2) 0.006(2)
C43 0.103(4) 0.058(3) 0.0142(18) 0.0005(18) 0.027(2) 0.012(3)
C44 0.094(4) 0.045(3) 0.0205(18) -0.0005(17) 0.028(2) 0.011(3)
C45 0.113(5) 0.049(3) 0.0145(18) -0.0120(17) 0.020(2) 0.016(3)
C46 0.116(5) 0.041(3) 0.0117(17) -0.0120(16) 0.000(2) 0.008(3)
C47 0.096(4) 0.041(3) 0.0193(19) -0.0139(17) -0.014(2) 0.007(2)
C48 0.102(4) 0.043(3) 0.0196(19) -0.0133(17) -0.021(2) -0.001(3)
C49 0.119(5) 0.047(3) 0.022(2) -0.0104(19) -0.029(3) 0.000(3)
C50 0.090(4) 0.050(3) 0.0227(19) -0.0031(18) -0.027(2) -0.001(2)
C51 0.092(4) 0.049(3) 0.024(2) -0.0021(18) -0.032(2) 0.010(3)
C52 0.097(4) 0.051(3) 0.0172(18) 0.0079(18) -0.019(2) 0.002(3)
C53 0.083(4) 0.040(2) 0.024(2) 0.0129(17) -0.013(2) 0.010(2)
C54 0.094(4) 0.039(2) 0.0199(19) 0.0152(16) 0.002(2) 0.008(2)
C55 0.104(4) 0.041(3) 0.0190(19) 0.0096(17) 0.010(2) 0.013(3)
C56 0.114(5) 0.051(3) 0.0116(17) 0.0091(17) 0.000(2) 0.006(3)
C57 0.126(5) 0.055(3) 0.0088(17) 0.0022(18) 0.014(2) 0.012(3)
C58 0.126(5) 0.062(3) 0.0071(16) -0.0044(18) -0.002(2) 0.015(3)
C59 0.129(5) 0.053(3) 0.0091(17) -0.0051(17) -0.015(2) 0.009(3)
C60 0.131(6) 0.048(3) 0.0144(18) 0.0050(18) -0.018(2) 0.011(3)
C61 0.0316(17) 0.0268(18) 0.0280(17) -0.0031(13) 0.0008(13) -0.0002(14)
C62 0.037(2) 0.041(2) 0.0298(19) -0.0069(16) -0.0022(15) -0.0056(16)
C63 0.0277(18) 0.053(3) 0.0310(19) -0.0002(17) 0.0015(14) -0.0021(17)
C64 0.052(3) 0.050(3) 0.048(3) 0.016(2) -0.011(2) -0.006(2)
C65 0.071(4) 0.066(4) 0.068(4) 0.024(3) -0.020(3) 0.002(3)
C66 0.050(3) 0.089(5) 0.053(3) 0.005(3) -0.014(2) 0.011(3)
C67 0.054(3) 0.103(5) 0.061(3) -0.025(3) -0.026(3) 0.017(3)
C68 0.049(3) 0.071(4) 0.060(3) -0.014(3) -0.011(2) 0.007(3)
C69 0.0331(19) 0.035(2) 0.037(2) 0.0020(16) 0.0058(15) -0.0004(16)
C70 0.034(2) 0.052(3) 0.073(3) -0.005(2) 0.021(2) 0.001(2)
C71 0.088(4) 0.083(4) 0.069(4) 0.018(3) 0.057(3) 0.034(4)
C72 0.039(3) 0.063(4) 0.118(5) -0.001(4) 0.016(3) -0.004(2)
C73 0.053(3) 0.041(3) 0.070(3) -0.003(2) 0.013(2) 0.011(2)
C74 0.045(2) 0.031(2) 0.0281(18) 0.0037(14) -0.0010(15) 0.0001(16)
C75 0.046(2) 0.037(2) 0.034(2) 0.0052(16) -0.0070(17) -0.0035(18)
C76 0.038(2) 0.032(2) 0.0329(19) 0.0028(15) -0.0094(15) -0.0053(16)
C77 0.055(3) 0.046(3) 0.061(3) 0.010(2) -0.012(2) 0.000(2)
C78 0.101(5) 0.046(3) 0.095(5) 0.029(3) -0.046(4) -0.018(3)
C79 0.119(6) 0.070(4) 0.052(3) 0.029(3) -0.029(3) -0.058(4)
C80 0.089(4) 0.068(4) 0.050(3) -0.007(3) 0.024(3) -0.033(3)
C81 0.062(3) 0.041(2) 0.038(2) -0.0081(18) 0.008(2) -0.004(2)
C82 0.061(3) 0.033(2) 0.035(2) 0.0069(16) 0.0025(19) 0.0001(19)
C83 0.128(5) 0.028(2) 0.044(3) -0.0027(19) 0.005(3) -0.003(3)
C84 0.218(11) 0.052(4) 0.100(6) -0.027(4) 0.044(6) -0.065(6)
C85 0.183(8) 0.042(3) 0.068(4) -0.014(3) -0.024(5) 0.046(4)
C86 0.136(6) 0.041(3) 0.048(3) -0.014(2) 0.000(3) -0.001(3)
C87 0.0370(19) 0.0282(19) 0.0340(19) 0.0100(15) -0.0054(15) 0.0015(15)
C88 0.036(2) 0.041(2) 0.037(2) 0.0130(17) 0.0041(16) 0.0057(16)
C89 0.042(2) 0.037(2) 0.050(2) 0.0069(18) 0.0108(19) 0.0011(18)
C90 0.066(3) 0.038(3) 0.078(4) 0.019(2) 0.040(3) 0.001(2)
C91 0.098(5) 0.042(3) 0.134(6) 0.006(4) 0.073(5) -0.006(3)
C92 0.069(4) 0.052(3) 0.118(6) -0.011(3) 0.057(4) -0.003(3)
C93 0.054(3) 0.033(3) 0.107(5) -0.011(3) 0.024(3) -0.001(2)
C94 0.046(2) 0.033(2) 0.061(3) -0.001(2) 0.006(2) -0.0034(18)
C95 0.052(3) 0.038(3) 0.060(3) 0.011(2) -0.013(2) -0.010(2)
C96 0.040(3) 0.071(4) 0.219(11) 0.044(6) -0.044(5) -0.022(3)
C97 0.046(3) 0.067(5) 0.311(16) 0.041(7) -0.065(6) -0.012(3)
C98 0.173(11) 0.224(15) 0.186(12) 0.042(11) -0.142(11) -0.104(11)
C99 0.054(4) 0.063(4) 0.240(12) 0.036(6) -0.037(5) -0.027(3)
C100 0.0257(16) 0.0242(17) 0.0320(18) 0.0028(13) 0.0005(13) 0.0024(13)
C101 0.0287(17) 0.0311(19) 0.0352(19) 0.0072(15) 0.0039(14) -0.0024(14)
C102 0.0268(17) 0.034(2) 0.038(2) 0.0045(15) 0.0030(15) 0.0053(15)
C103 0.035(2) 0.042(2) 0.054(3) 0.0048(19) 0.0055(18) 0.0003(18)
C104 0.052(3) 0.053(3) 0.055(3) 0.004(2) 0.017(2) 0.017(2)
C105 0.052(3) 0.040(3) 0.067(3) -0.018(2) 0.009(2) 0.012(2)
C106 0.052(3) 0.037(2) 0.072(3) -0.012(2) 0.007(2) -0.003(2)
C107 0.034(2) 0.039(2) 0.054(3) -0.0126(19) 0.0101(18) 0.0007(17)
C108 0.0267(18) 0.039(2) 0.046(2) 0.0115(17) 0.0025(16) 0.0019(16)
C109 0.046(3) 0.051(3) 0.075(3) 0.022(3) 0.009(2) 0.024(2)
C110 0.138(6) 0.041(3) 0.078(4) 0.013(3) 0.003(4) 0.037(4)
C111 0.072(4) 0.136(7) 0.141(7) 0.070(6) 0.041(5) 0.072(5)
C112 0.077(4) 0.064(4) 0.061(3) 0.023(3) -0.019(3) 0.014(3)
C113 0.0272(16) 0.0266(17) 0.0209(15) -0.0050(12) 0.0014(12) 0.0033(13)
C114 0.0320(17) 0.0275(18) 0.0230(15) -0.0058(13) 0.0049(13) 0.0010(14)
C115 0.043(2) 0.0286(18) 0.0220(16) 0.0026(14) -0.0022(14) -0.0068(15)
C116 0.048(2) 0.041(2) 0.052(3) -0.008(2) -0.011(2) -0.003(2)
C117 0.049(3) 0.058(3) 0.071(3) -0.010(3) -0.022(2) -0.007(2)
C118 0.068(3) 0.062(3) 0.051(3) -0.005(2) -0.023(2) -0.022(3)
C119 0.085(4) 0.045(3) 0.042(3) -0.014(2) -0.012(2) -0.011(3)
C120 0.058(3) 0.031(2) 0.0296(19) -0.0029(15) 0.0017(17) -0.0030(18)
C121 0.0381(19) 0.0274(18) 0.0255(16) -0.0076(14) 0.0048(14) -0.0008(15)
C122 0.062(3) 0.041(3) 0.077(4) -0.011(2) 0.030(3) -0.023(2)
C123 0.106(5) 0.056(3) 0.077(4) 0.008(3) 0.055(4) -0.021(3)
C124 0.056(3) 0.070(4) 0.141(7) -0.005(4) 0.035(4) -0.025(3)
C125 0.088(4) 0.037(3) 0.092(4) -0.014(3) 0.027(3) -0.023(3)
C126 0.043(2) 0.0276(19) 0.034(2) 0.0036(15) 0.0093(16) 0.0046(16)
C127 0.0350(18) 0.0301(18) 0.0169(15) 0.0034(13) 0.0006(13) 0.0028(14)
C128 0.042(2) 0.0264(18) 0.0176(14) 0.0007(13) -0.0006(13) 0.0005(15)
C129 0.043(2) 0.0284(19) 0.0219(17) -0.0014(13) -0.0046(14) 0.0020(15)
C130 0.039(2) 0.032(2) 0.0261(17) -0.0017(14) 0.0042(15) 0.0019(16)
C131 0.0381(19) 0.033(2) 0.0254(18) 0.0073(14) 0.0078(15) 0.0054(16)
C132 0.050(2) 0.040(2) 0.0243(18) 0.0092(15) 0.0156(16) 0.0118(18)
C133 0.043(2) 0.042(2) 0.0196(16) 0.0071(15) 0.0070(14) 0.0158(17)
C134 0.044(2) 0.0324(19) 0.0169(16) 0.0028(13) 0.0048(14) 0.0123(16)
C135 0.048(2) 0.035(2) 0.0163(16) -0.0035(14) 0.0013(15) 0.0160(17)
C136 0.049(2) 0.0287(19) 0.0190(16) -0.0009(13) -0.0075(15) 0.0115(16)
C137 0.0381(19) 0.0249(17) 0.0227(16) -0.0023(13) -0.0050(14) 0.0059(14)
C138 0.048(2) 0.0287(19) 0.0273(18) -0.0107(15) -0.0148(16) 0.0102(16)
C139 0.043(2) 0.036(2) 0.035(2) -0.0083(17) -0.0196(16) 0.0106(17)
C140 0.0396(19) 0.0274(18) 0.0257(17) -0.0062(14) -0.0116(14) 0.0072(15)
C141 0.049(2) 0.037(2) 0.0244(18) -0.0042(15) -0.0116(16) 0.0206(18)
C142 0.060(3) 0.0272(19) 0.0216(17) -0.0013(14) -0.0039(16) 0.0175(17)
C143 0.045(2) 0.0255(18) 0.0207(16) 0.0031(13) 0.0018(14) 0.0061(15)
C144 0.060(2) 0.0262(19) 0.0208(17) 0.0070(14) 0.0083(16) 0.0105(17)
C145 0.053(2) 0.038(2) 0.0216(17) 0.0082(15) 0.0112(16) 0.0114(18)
C146 0.065(3) 0.043(2) 0.031(2) 0.0136(18) 0.021(2) 0.011(2)
C147 0.066(3) 0.047(3) 0.030(2) 0.0133(18) 0.025(2) 0.017(2)
C148 0.077(3) 0.053(3) 0.0237(19) 0.0139(18) 0.030(2) 0.025(2)
C149 0.085(4) 0.051(3) 0.025(2) 0.0081(19) 0.027(2) 0.031(3)
C150 0.069(3) 0.039(2) 0.0213(18) 0.0077(16) 0.0127(18) 0.023(2)
C151 0.066(3) 0.039(2) 0.0189(17) 0.0007(15) 0.0057(17) 0.029(2)
C152 0.083(4) 0.046(3) 0.0200(18) -0.0058(17) 0.0058(19) 0.028(2)
C153 0.083(4) 0.042(3) 0.028(2) -0.0154(18) -0.009(2) 0.030(2)
C154 0.059(3) 0.034(2) 0.0289(19) -0.0130(16) -0.0121(18) 0.0165(19)
C155 0.061(3) 0.038(2) 0.035(2) -0.0124(17) -0.0239(19) 0.017(2)
C156 0.082(4) 0.050(3) 0.033(2) -0.024(2) -0.030(2) 0.021(2)
C157 0.077(3) 0.050(3) 0.038(2) -0.014(2) -0.037(2) 0.022(2)
C158 0.066(3) 0.048(3) 0.037(2) -0.0166(19) -0.030(2) 0.025(2)
C159 0.060(3) 0.039(2) 0.032(2) -0.0069(17) -0.0207(19) 0.023(2)
C160 0.080(3) 0.051(3) 0.029(2) -0.0040(19) -0.027(2) 0.035(3)
C161 0.083(3) 0.044(3) 0.0227(19) 0.0064(17) -0.012(2) 0.031(2)
C162 0.072(3) 0.038(2) 0.0238(19) 0.0008(16) -0.0035(18) 0.022(2)
C163 0.072(3) 0.037(2) 0.0231(18) 0.0053(16) 0.0081(18) 0.023(2)
C164 0.089(4) 0.050(3) 0.029(2) 0.0219(19) 0.015(2) 0.025(3)
C165 0.087(4) 0.050(3) 0.0240(19) 0.0198(18) 0.026(2) 0.030(3)
C166 0.120(5) 0.061(3) 0.025(2) 0.024(2) 0.038(3) 0.030(3)
C167 0.111(5) 0.069(4) 0.023(2) 0.016(2) 0.036(3) 0.034(3)
C168 0.137(6) 0.063(3) 0.0130(18) 0.014(2) 0.033(3) 0.038(3)
C169 0.112(5) 0.057(3) 0.021(2) 0.0025(19) 0.025(2) 0.038(3)
C170 0.111(5) 0.065(4) 0.0148(19) -0.0085(19) 0.006(2) 0.040(3)
C171 0.131(5) 0.074(4) 0.0107(18) -0.014(2) -0.008(3) 0.049(4)
C172 0.122(5) 0.053(3) 0.024(2) -0.023(2) -0.024(3) 0.040(3)
C173 0.108(5) 0.058(3) 0.031(2) -0.024(2) -0.032(3) 0.034(3)
C174 0.126(5) 0.074(4) 0.025(2) -0.020(2) -0.040(3) 0.049(4)
C175 0.103(4) 0.075(4) 0.028(2) -0.016(2) -0.043(3) 0.038(3)
C176 0.110(5) 0.062(3) 0.028(2) -0.008(2) -0.037(3) 0.041(3)
C177 0.141(6) 0.066(4) 0.016(2) 0.007(2) -0.020(3) 0.049(4)
C178 0.119(5) 0.059(3) 0.0181(19) 0.0094(19) -0.010(2) 0.042(3)
C179 0.113(5) 0.059(3) 0.0157(18) 0.0162(19) 0.003(2) 0.037(3)
C180 0.134(6) 0.070(4) 0.0141(19) 0.025(2) 0.013(3) 0.041(4)
C181 0.136(6) 0.090(5) 0.0100(19) 0.007(2) 0.002(3) 0.053(4)
C182 0.165(7) 0.081(4) 0.0049(17) -0.002(2) 0.008(3) 0.060(5)
C183 0.146(6) 0.075(4) 0.0102(19) -0.012(2) -0.004(3) 0.052(4)
C184 0.147(6) 0.083(4) 0.013(2) -0.013(2) -0.023(3) 0.050(4)
C185 0.148(7) 0.076(4) 0.0080(18) 0.002(2) -0.013(3) 0.053(4)
C186 0.0344(19) 0.032(2) 0.042(2) 0.0007(16) 0.0028(16) 0.0041(16)
C187 0.039(2) 0.044(2) 0.049(2) -0.0033(19) -0.0035(18) 0.0100(19)
C188 0.047(2) 0.041(2) 0.041(2) 0.0000(18) -0.0009(17) 0.0105(19)
C189 0.045(3) 0.082(4) 0.076(4) -0.035(3) -0.022(3) 0.018(3)
C190 0.079(4) 0.084(5) 0.105(5) -0.048(4) -0.041(4) 0.023(4)
C191 0.090(4) 0.061(4) 0.058(3) -0.019(3) -0.018(3) 0.040(3)
C192 0.057(3) 0.048(3) 0.079(4) -0.010(3) 0.009(3) 0.013(2)
C193 0.049(3) 0.038(2) 0.068(3) 0.001(2) 0.003(2) -0.0015(19)
C194 0.037(2) 0.039(2) 0.060(3) 0.011(2) 0.0071(19) 0.0058(18)
C195 0.063(3) 0.035(3) 0.082(4) 0.017(2) 0.000(3) 0.000(2)
C196 0.108(5) 0.067(4) 0.076(4) 0.008(3) 0.008(4) 0.042(4)
C197 0.137(8) 0.057(5) 0.340(19) 0.075(8) -0.128(11) -0.052(5)
C198 0.150(8) 0.061(4) 0.100(6) 0.047(4) 0.063(5) 0.015(4)
C199 0.050(2) 0.035(2) 0.0251(18) 0.0057(15) -0.0011(16) -0.0039(17)
C200 0.056(3) 0.037(2) 0.032(2) 0.0115(16) -0.0050(18) -0.0156(19)
C201 0.038(2) 0.039(2) 0.041(2) 0.0087(17) -0.0030(17) -0.0093(17)
C202 0.047(3) 0.050(3) 0.097(4) 0.017(3) -0.011(3) -0.003(2)
C203 0.058(4) 0.077(5) 0.173(9) 0.039(5) -0.052(5) -0.027(3)
C204 0.121(6) 0.076(5) 0.134(7) 0.032(5) -0.090(6) -0.055(5)
C205 0.104(5) 0.063(4) 0.081(4) -0.015(3) -0.012(4) -0.026(4)
C206 0.045(2) 0.058(3) 0.056(3) -0.017(2) -0.003(2) 0.000(2)
C207 0.047(2) 0.038(2) 0.0294(19) 0.0029(16) 0.0035(16) -0.0094(18)
C208 0.081(4) 0.068(4) 0.049(3) -0.002(2) 0.014(3) -0.042(3)
C209 0.055(3) 0.114(6) 0.086(5) 0.026(4) 0.010(3) -0.020(4)
C210 0.146(8) 0.102(6) 0.090(5) -0.016(5) 0.041(5) -0.082(6)
C211 0.088(4) 0.071(4) 0.055(3) 0.011(3) 0.035(3) -0.015(3)
C212 0.0318(18) 0.0214(17) 0.0332(18) 0.0013(13) -0.0040(14) 0.0005(13)
C213 0.0358(19) 0.0283(19) 0.0345(19) 0.0022(15) -0.0051(15) -0.0015(15)
C214 0.052(2) 0.0233(19) 0.036(2) 0.0036(15) -0.0084(17) 0.0010(16)
C215 0.053(3) 0.041(2) 0.043(2) 0.0116(19) 0.003(2) 0.005(2)
C216 0.086(4) 0.055(3) 0.055(3) 0.032(3) 0.001(3) 0.019(3)
C217 0.068(3) 0.060(3) 0.064(3) 0.019(3) -0.020(3) 0.021(3)
C218 0.049(3) 0.053(3) 0.070(3) 0.012(3) -0.018(2) 0.003(2)
C219 0.049(3) 0.039(2) 0.056(3) 0.013(2) -0.015(2) -0.0056(19)
C220 0.0324(18) 0.0253(18) 0.044(2) -0.0044(16) -0.0076(16) 0.0043(15)
C221 0.040(2) 0.033(2) 0.090(4) -0.022(2) -0.008(2) 0.0174(19)
C222 0.066(4) 0.101(5) 0.090(5) -0.065(4) -0.016(3) 0.035(4)
C223 0.036(2) 0.046(3) 0.095(4) -0.021(3) -0.012(2) 0.013(2)
C224 0.060(4) 0.019(3) 0.226(10) -0.009(4) -0.021(5) 0.010(2)
C225 0.0277(17) 0.0257(18) 0.045(2) -0.0031(16) -0.0037(15) 0.0014(14)
C226 0.037(2) 0.027(2) 0.054(2) -0.0006(17) 0.0034(17) 0.0004(16)
C227 0.030(2) 0.035(2) 0.084(4) 0.016(2) -0.005(2) -0.0043(17)
C228 0.039(2) 0.039(3) 0.104(4) 0.025(3) -0.005(3) -0.004(2)
C229 0.052(3) 0.046(3) 0.174(8) 0.049(4) -0.010(4) -0.004(3)
C230 0.059(4) 0.080(5) 0.293(15) 0.115(8) 0.011(6) -0.010(4)
C231 0.048(3) 0.095(6) 0.254(13) 0.100(7) 0.023(5) 0.001(4)
C232 0.049(3) 0.061(4) 0.121(6) 0.042(4) 0.016(3) -0.001(3)
C233 0.0268(19) 0.038(2) 0.091(4) -0.026(2) -0.005(2) 0.0020(17)
C234 0.042(3) 0.061(4) 0.265(14) -0.075(6) 0.008(5) -0.019(3)
C235 0.076(5) 0.046(4) 0.371(19) -0.088(7) 0.030(8) -0.019(4)
C236 0.160(10) 0.126(9) 0.238(15) -0.109(10) -0.104(11) -0.008(7)
C237 0.052(4) 0.115(8) 0.57(3) -0.169(14) 0.057(9) -0.048(5)
C238 0.040(2) 0.0257(18) 0.0252(17) -0.0003(13) 0.0029(14) -0.0046(15)
C239 0.039(2) 0.038(2) 0.0298(18) -0.0065(15) 0.0037(15) -0.0110(17)
C240 0.0349(19) 0.045(2) 0.0301(18) -0.0063(16) 0.0024(15) -0.0113(17)
C241 0.092(5) 0.087(5) 0.122(6) -0.077(5) 0.073(4) -0.062(4)
C242 0.114(6) 0.133(7) 0.150(8) -0.105(7) 0.089(6) -0.071(6)
C243 0.057(3) 0.122(6) 0.053(3) -0.037(3) 0.031(3) -0.045(4)
C244 0.037(2) 0.062(3) 0.046(2) 0.016(2) 0.0010(18) -0.004(2)
C245 0.037(2) 0.036(2) 0.048(2) 0.0103(18) -0.0007(17) 0.0026(17)
C246 0.044(2) 0.029(2) 0.0328(19) -0.0005(15) 0.0061(15) 0.0022(16)
C247 0.043(2) 0.049(3) 0.053(3) 0.001(2) 0.0031(19) 0.009(2)
C248 0.072(4) 0.110(5) 0.047(3) 0.032(3) -0.013(3) 0.026(3)
C249 0.062(4) 0.102(5) 0.083(4) 0.007(4) -0.017(3) -0.018(4)
C250 0.066(4) 0.096(5) 0.136(7) -0.057(5) -0.024(4) 0.044(4)
C251 0.124(6) 0.081(5) 0.043(3) -0.007(3) 0.013(3) 0.016(4)
C252 0.233(13) 0.125(8) 0.077(6) 0.005(5) -0.008(7) -0.098(9)

loop_
_atom_type_symbol
_atom_type_description
_atom_type_scat_dispersion_real
_atom_type_scat_dispersion_imag
_atom_type_scat_source
C C 0.0033 0.0016 'International Tables Vol C Tables 4.2.6.8 and 6.1.1.4'
H H 0.0000 0.0000 'International Tables Vol C Tables 4.2.6.8 and 6.1.1.4'
N N 0.0061 0.0033 'International Tables Vol C Tables 4.2.6.8 and 6.1.1.4'
O O 0.0106 0.0060 'International Tables Vol C Tables 4.2.6.8 and 6.1.1.4'
Cl Cl 0.1484 0.1585 'International Tables Vol C Tables 4.2.6.8 and 6.1.1.4'

loop_
_geom_angle_atom_site_label_1
_geom_angle_atom_site_label_2
_geom_angle_atom_site_label_3
_geom_angle
Cl1A Cl1 C1 84.7(3)
Cl1 Cl1A C2 94.0(4)
Cl2B Cl2 C126 86.8(2)
Cl2B Cl2A C129 86.8(3)
Cl2A Cl2B Cl2 110.6(4)
Cl2A Cl2B C130 85.5(3)
Cl2 Cl2B C130 87.7(3)
C252 Cl6 Cl6A 81.9(6)
C69 O1 C70 121.3(3)
C82 O3 C83 120.0(4)
C95 O5 C96 122.6(5)
C108 O7 C109 121.5(4)
C121 O9 C122 122.0(4)
C194 O11 C195 121.2(4)
C207 O13 C208 121.8(4)
C220 O15 C221 121.8(3)
C233 O17 C234 121.4(5)
C246 O19 C247 121.7(3)
C61 N1 C6 113.5(3)
C74 N2 C9 115.9(3)
C87 N3 C12 112.7(3)
C100 N4 C15 113.5(3)
C113 N5 C18 113.4(3)
C186 N6 C131 113.5(3)
C134 N7 C199 114.5(3)
C212 N8 C137 113.2(3)
C140 N9 C225 113.0(3)
C238 N10 C143 114.3(3)
C2 C1 C5 103.7(3)
C2 C1 C9 118.7(3)
C5 C1 C9 116.2(3)
C2 C1 Cl1 102.7(2)
C5 C1 Cl1 104.2(2)
C9 C1 Cl1 109.6(2)
C3 C2 C1 108.4(3)
C3 C2 C12 125.2(3)
C1 C2 C12 124.0(3)
C3 C2 Cl1A 100.2(4)
C1 C2 Cl1A 78.5(3)
C12 C2 Cl1A 104.4(3)
C2 C3 C4 109.1(3)
C2 C3 C15 124.4(3)
C4 C3 C15 124.1(3)
C5 C4 C3 109.8(3)
C5 C4 C18 125.3(3)
C3 C4 C18 122.4(3)
C4 C5 C6 123.8(3)
C4 C5 C1 107.5(3)
C6 C5 C1 126.8(3)
N1 C6 C5 112.2(3)
N1 C6 C7 117.4(3)
C5 C6 C7 106.5(3)
N1 C6 C20 112.2(3)
C5 C6 C20 107.5(3)
C7 C6 C20 99.9(3)
C8 C7 C22 119.8(3)
C8 C7 C6 123.7(3)
C22 C7 C6 110.1(3)
C7 C8 C25 119.5(3)
C7 C8 C9 126.3(3)
C25 C8 C9 109.2(3)
N2 C9 C8 108.8(3)
N2 C9 C10 114.8(3)
C8 C9 C10 100.2(3)
N2 C9 C1 111.9(3)
C8 C9 C1 110.8(3)
C10 C9 C1 109.6(3)
C11 C10 C26 119.1(4)
C11 C10 C9 126.1(3)
C26 C10 C9 109.7(4)
C10 C11 C29 119.3(3)
C10 C11 C12 124.5(3)
C29 C11 C12 109.7(4)
N3 C12 C2 111.4(3)
N3 C12 C11 111.3(3)
C2 C12 C11 107.4(3)
N3 C12 C13 118.2(3)
C2 C12 C13 106.7(3)
C11 C12 C13 100.9(3)
C14 C13 C30 119.5(4)
C14 C13 C12 124.2(3)
C30 C13 C12 109.3(4)
C13 C14 C33 119.9(4)
C13 C14 C15 123.5(3)
C33 C14 C15 109.4(3)
N4 C15 C3 111.5(3)
N4 C15 C16 118.2(3)
C3 C15 C16 106.7(3)
N4 C15 C14 112.1(3)
C3 C15 C14 106.6(3)
C16 C15 C14 100.8(3)
C17 C16 C34 119.1(4)
C17 C16 C15 124.5(3)
C34 C16 C15 109.8(3)
C16 C17 C37 120.6(3)
C16 C17 C18 124.1(3)
C37 C17 C18 109.5(3)
N5 C18 C4 112.7(3)
N5 C18 C17 112.0(3)
C4 C18 C17 107.0(3)
N5 C18 C19 117.9(3)
C4 C18 C19 106.0(3)
C17 C18 C19 100.2(3)
C20 C19 C38 120.9(3)
C20 C19 C18 123.1(3)
C38 C19 C18 109.3(3)
C19 C20 C21 119.6(4)
C19 C20 C6 124.2(3)
C21 C20 C6 109.4(3)
C40 C21 C20 121.0(4)
C40 C21 C22 119.4(4)
C20 C21 C22 109.1(3)
C23 C22 C7 120.9(4)
C23 C22 C21 120.3(4)
C7 C22 C21 108.5(3)
C22 C23 C24 119.7(4)
C22 C23 C42 120.4(4)
C24 C23 C42 107.1(4)
C25 C24 C23 119.1(4)
C25 C24 C44 119.2(4)
C23 C24 C44 109.0(4)
C24 C25 C8 120.9(4)
C24 C25 C26 120.2(4)
C8 C25 C26 108.5(3)
C27 C26 C10 122.3(4)
C27 C26 C25 120.2(4)
C10 C26 C25 108.2(3)
C26 C27 C28 118.8(4)
C26 C27 C45 119.9(5)
C28 C27 C45 108.3(5)
C29 C28 C27 119.2(4)
C29 C28 C47 118.3(5)
C27 C28 C47 108.4(4)
C28 C29 C30 121.1(4)
C28 C29 C11 121.1(4)
C30 C29 C11 108.7(3)
C31 C30 C13 120.7(4)
C31 C30 C29 119.5(4)
C13 C30 C29 108.5(4)
C30 C31 C32 119.2(4)
C30 C31 C48 119.5(5)
C32 C31 C48 109.1(4)
C33 C32 C31 119.8(4)
C33 C32 C50 119.1(4)
C31 C32 C50 107.7(5)
C32 C33 C34 120.4(4)
C32 C33 C14 120.8(4)
C34 C33 C14 109.0(3)
C35 C34 C33 120.6(4)
C35 C34 C16 121.0(4)
C33 C34 C16 108.6(3)
C34 C35 C36 119.2(4)
C34 C35 C51 119.1(4)
C36 C35 C51 108.5(4)
C37 C36 C35 119.8(4)
C37 C36 C53 119.8(4)
C35 C36 C53 108.6(4)
C36 C37 C38 120.6(4)
C36 C37 C17 120.1(4)
C38 C37 C17 108.9(3)
C39 C38 C37 120.3(4)
C39 C38 C19 119.9(4)
C37 C38 C19 109.4(3)
C38 C39 C54 119.5(4)
C38 C39 C40 119.2(4)
C54 C39 C40 108.5(4)
C21 C40 C39 119.1(4)
C21 C40 C41 121.4(4)
C39 C40 C41 107.0(4)
C42 C41 C55 119.6(5)
C42 C41 C40 119.6(4)
C55 C41 C40 108.9(4)
C41 C42 C43 120.6(5)
C41 C42 C23 118.9(4)
C43 C42 C23 108.5(4)
C57 C43 C42 120.6(5)
C57 C43 C44 120.5(6)
C42 C43 C44 107.7(4)
C45 C44 C24 120.8(4)
C45 C44 C43 119.2(6)
C24 C44 C43 107.7(4)
C44 C45 C46 120.7(5)
C44 C45 C27 119.6(5)
C46 C45 C27 107.9(5)
C58 C46 C45 119.3(5)
C58 C46 C47 119.7(6)
C45 C46 C47 109.0(4)
C48 C47 C46 120.8(5)
C48 C47 C28 120.6(5)
C46 C47 C28 106.4(5)
C47 C48 C31 120.9(4)
C47 C48 C49 120.0(6)
C31 C48 C49 107.4(5)
C59 C49 C50 120.4(5)
C59 C49 C48 119.5(6)
C50 C49 C48 108.0(5)
C51 C50 C49 119.9(6)
C51 C50 C32 120.4(4)
C49 C50 C32 107.8(4)
C50 C51 C35 120.3(4)
C50 C51 C52 120.6(5)
C35 C51 C52 106.8(4)
C60 C52 C53 119.9(6)
C60 C52 C51 119.4(5)
C53 C52 C51 108.4(4)
C54 C53 C52 120.1(5)
C54 C53 C36 119.2(4)
C52 C53 C36 107.8(4)
C53 C54 C39 120.7(4)
C53 C54 C55 119.3(5)
C39 C54 C55 108.1(5)
C56 C55 C41 119.6(5)
C56 C55 C54 121.1(6)
C41 C55 C54 107.5(4)
C55 C56 C60 119.4(5)
C55 C56 C57 120.2(6)
C60 C56 C57 107.3(5)
C43 C57 C58 120.0(5)
C43 C57 C56 119.4(5)
C58 C57 C56 107.2(6)
C46 C58 C59 119.2(6)
C46 C58 C57 120.2(6)
C59 C58 C57 109.6(5)
C49 C59 C58 120.8(5)
C49 C59 C60 120.6(6)
C58 C59 C60 106.4(6)
C52 C60 C56 120.2(5)
C52 C60 C59 119.0(6)
C56 C60 C59 109.5(6)
N1 C61 C69 109.8(3)
N1 C61 C62 108.2(3)
C69 C61 C62 110.8(3)
C63 C62 C61 116.8(3)
C68 C63 C64 119.6(5)
C68 C63 C62 119.7(4)
C64 C63 C62 120.6(4)
C63 C64 C65 119.4(5)
C66 C65 C64 120.4(6)
C67 C66 C65 119.8(5)
C66 C67 C68 120.7(5)
C63 C68 C67 120.0(6)
O2 C69 O1 125.5(4)
O2 C69 C61 123.4(4)
O1 C69 C61 111.1(3)
O1 C70 C71 108.6(4)
O1 C70 C72 110.4(4)
C71 C70 C72 112.0(5)
O1 C70 C73 101.2(4)
C71 C70 C73 112.9(5)
C72 C70 C73 111.1(5)
N2 C74 C82 111.0(3)
N2 C74 C75 107.9(3)
C82 C74 C75 108.7(3)
C76 C75 C74 116.4(3)
C81 C76 C77 118.2(4)
C81 C76 C75 120.5(4)
C77 C76 C75 121.0(4)
C76 C77 C78 120.2(6)
C79 C78 C77 119.5(6)
C80 C79 C78 119.8(5)
C79 C80 C81 121.1(6)
C80 C81 C76 121.3(5)
O4 C82 O3 126.9(4)
O4 C82 C74 123.2(4)
O3 C82 C74 109.9(4)
C85 C83 C86 112.9(6)
C85 C83 O3 110.7(5)
C86 C83 O3 108.6(4)
C85 C83 C84 111.8(7)
C86 C83 C84 111.5(7)
O3 C83 C84 100.6(5)
N3 C87 C95 110.1(4)
N3 C87 C88 109.9(3)
C95 C87 C88 110.1(3)
C89 C88 C87 113.1(3)
C94 C89 C90 117.5(4)
C94 C89 C88 121.0(4)
C90 C89 C88 121.4(4)
C91 C90 C89 121.2(5)
C92 C91 C90 120.6(5)
C91 C92 C93 118.8(5)
C94 C93 C92 120.2(5)
C89 C94 C93 121.6(4)
O6 C95 O5 125.6(5)
O6 C95 C87 124.0(5)
O5 C95 C87 110.3(4)
O5 C96 C98 108.9(7)
O5 C96 C99 108.4(6)
C98 C96 C99 115.1(10)
O5 C96 C97 101.2(7)
C98 C96 C97 113.5(9)
C99 C96 C97 108.8(8)
N4 C100 C101 108.4(3)
N4 C100 C108 110.7(3)
C101 C100 C108 109.0(3)
C102 C101 C100 116.1(3)
C107 C102 C103 117.9(4)
C107 C102 C101 121.4(3)
C103 C102 C101 120.3(4)
C102 C103 C104 120.8(4)
C105 C104 C103 120.3(4)
C104 C105 C106 119.9(4)
C105 C106 C107 119.8(5)
C102 C107 C106 121.2(4)
O8 C108 O7 126.4(4)
O8 C108 C100 122.2(4)
O7 C108 C100 111.3(3)
O7 C109 C112 109.2(4)
O7 C109 C111 110.5(4)
C112 C109 C111 112.5(6)
O7 C109 C110 101.8(5)
C112 C109 C110 108.9(5)
C111 C109 C110 113.4(6)
N5 C113 C114 108.9(3)
N5 C113 C121 111.0(3)
C114 C113 C121 109.1(3)
C115 C114 C113 116.8(3)
C116 C115 C120 119.1(4)
C116 C115 C114 121.0(4)
C120 C115 C114 119.8(4)
C115 C116 C117 120.4(5)
C118 C117 C116 119.9(5)
C119 C118 C117 119.8(4)
C118 C119 C120 120.2(5)
C115 C120 C119 120.6(5)
O10 C121 O9 125.8(4)
O10 C121 C113 121.8(3)
O9 C121 C113 112.4(3)
O9 C122 C124 101.5(5)
O9 C122 C125 110.5(4)
C124 C122 C125 111.4(5)
O9 C122 C123 108.1(4)
C124 C122 C123 111.8(5)
C125 C122 C123 112.9(6)
C127 C126 C130 104.5(3)
C127 C126 C134 118.4(3)
C130 C126 C134 120.3(3)
C127 C126 Cl2 102.8(2)
C130 C126 Cl2 100.1(3)
C134 C126 Cl2 107.8(3)
C128 C127 C126 109.0(3)
C128 C127 C137 124.0(3)
C126 C127 C137 125.3(3)
C127 C128 C129 108.4(3)
C127 C128 C140 125.8(3)
C129 C128 C140 123.2(3)
C130 C129 C128 108.8(3)
C130 C129 C143 124.6(4)
C128 C129 C143 123.3(3)
C130 C129 Cl2A 91.7(3)
C128 C129 Cl2A 93.2(3)
C143 C129 Cl2A 102.2(3)
C129 C130 C126 108.2(4)
C129 C130 C131 124.8(4)
C126 C130 C131 124.0(3)
C129 C130 Cl2B 96.0(3)
C126 C130 Cl2B 85.3(3)
C131 C130 Cl2B 104.4(3)
N6 C131 C130 113.2(3)
N6 C131 C132 109.7(3)
C130 C131 C132 107.7(3)
N6 C131 C145 117.9(3)
C130 C131 C145 107.3(3)
C132 C131 C145 99.8(3)
C133 C132 C147 120.1(4)
C133 C132 C131 123.8(3)
C147 C132 C131 109.6(3)
C132 C133 C150 119.6(4)
C132 C133 C134 125.9(3)
C150 C133 C134 109.7(4)
N7 C134 C133 115.3(3)
N7 C134 C135 109.0(3)
C133 C134 C135 99.8(3)
N7 C134 C126 112.8(3)
C133 C134 C126 109.1(3)
C135 C134 C126 110.0(3)
C136 C135 C151 119.8(4)
C136 C135 C134 125.4(3)
C151 C135 C134 109.5(4)
C135 C136 C154 119.4(4)
C135 C136 C137 124.7(3)
C154 C136 C137 110.0(3)
N8 C137 C127 112.6(3)
N8 C137 C136 118.5(3)
C127 C137 C136 105.8(3)
N8 C137 C138 112.1(3)
C127 C137 C138 106.6(3)
C136 C137 C138 99.9(3)
C139 C138 C155 120.2(4)
C139 C138 C137 123.8(3)
C155 C138 C137 109.2(3)
C138 C139 C158 119.7(4)
C138 C139 C140 123.0(3)
C158 C139 C140 109.9(4)
N9 C140 C128 113.1(3)
N9 C140 C139 117.2(3)
C128 C140 C139 106.7(3)
N9 C140 C141 111.7(3)
C128 C140 C141 107.2(3)
C139 C140 C141 99.7(3)
C142 C141 C159 119.8(4)
C142 C141 C140 123.9(3)
C159 C141 C140 110.5(4)
C141 C142 C162 119.3(4)
C141 C142 C143 124.3(3)
C162 C142 C143 110.2(4)
N10 C143 C129 112.9(3)
N10 C143 C144 111.6(3)
C129 C143 C144 106.5(3)
N10 C143 C142 117.0(3)
C129 C143 C142 107.1(3)
C144 C143 C142 100.5(3)
C145 C144 C163 120.3(3)
C145 C144 C143 124.0(3)
C163 C144 C143 109.0(4)
C144 C145 C146 119.0(4)
C144 C145 C131 123.7(3)
C146 C145 C131 109.8(3)
C165 C146 C145 121.3(4)
C165 C146 C147 120.6(4)
C145 C146 C147 108.6(3)
C148 C147 C132 120.2(4)
C148 C147 C146 119.9(4)
C132 C147 C146 109.3(3)
C147 C148 C149 120.1(4)
C147 C148 C167 119.3(4)
C149 C148 C167 108.2(5)
C150 C149 C169 121.0(6)
C150 C149 C148 118.0(4)
C169 C149 C148 108.4(4)
C149 C150 C133 121.9(4)
C149 C150 C151 119.2(5)
C133 C150 C151 108.3(4)
C152 C151 C135 121.5(5)
C152 C151 C150 120.2(4)
C135 C151 C150 108.4(4)
C151 C152 C153 119.1(4)
C151 C152 C170 119.4(5)
C153 C152 C170 108.5(5)
C154 C153 C152 119.1(4)
C154 C153 C172 120.5(5)
C152 C153 C172 107.6(5)
C153 C154 C136 121.1(5)
C153 C154 C155 120.5(4)
C136 C154 C155 108.4(3)
C156 C155 C138 120.3(4)
C156 C155 C154 119.4(5)
C138 C155 C154 109.3(3)
C155 C156 C157 119.5(4)
C155 C156 C173 120.0(5)
C157 C156 C173 108.2(5)
C158 C157 C156 119.3(4)
C158 C157 C175 119.0(5)
C156 C157 C175 107.7(5)
C157 C158 C159 121.0(5)
C157 C158 C139 120.6(4)
C159 C158 C139 108.9(4)
C160 C159 C141 120.9(5)
C160 C159 C158 119.7(4)
C141 C159 C158 108.5(4)
C159 C160 C161 119.6(4)
C159 C160 C176 119.7(5)
C161 C160 C176 107.7(5)
C162 C161 C160 119.1(4)
C162 C161 C178 120.2(6)
C160 C161 C178 108.8(5)
C161 C162 C142 121.3(5)
C161 C162 C163 120.2(4)
C142 C162 C163 108.1(4)
C164 C163 C144 120.2(4)
C164 C163 C162 120.2(5)
C144 C163 C162 109.4(4)
C163 C164 C165 119.2(4)
C163 C164 C179 119.0(6)
C165 C164 C179 108.4(5)
C146 C165 C164 119.6(4)
C146 C165 C166 119.5(4)
C164 C165 C166 108.7(5)
C167 C166 C180 119.9(6)
C167 C166 C165 119.9(5)
C180 C166 C165 107.5(5)
C166 C167 C148 120.7(5)
C166 C167 C168 119.4(6)
C148 C167 C168 107.9(5)
C182 C168 C169 121.5(7)
C182 C168 C167 120.0(5)
C169 C168 C167 106.5(5)
C170 C169 C149 120.4(4)
C170 C169 C168 119.1(6)
C149 C169 C168 109.0(5)
C169 C170 C171 121.6(5)
C169 C170 C152 119.7(5)
C171 C170 C152 105.7(6)
C172 C171 C183 120.1(6)
C172 C171 C170 110.0(4)
C183 C171 C170 117.4(7)
C173 C172 C171 122.0(5)
C173 C172 C153 117.9(5)
C171 C172 C153 108.1(6)
C172 C173 C156 121.5(4)
C172 C173 C174 118.1(7)
C156 C173 C174 108.6(5)
C184 C174 C175 120.1(6)
C184 C174 C173 120.6(6)
C175 C174 C173 107.0(6)
C176 C175 C174 121.3(7)
C176 C175 C157 119.6(5)
C174 C175 C157 108.5(5)
C175 C176 C160 120.8(5)
C175 C176 C177 119.4(6)
C160 C176 C177 107.0(5)
C185 C177 C178 120.7(8)
C185 C177 C176 119.4(6)
C178 C177 C176 108.3(5)
C179 C178 C177 119.7(6)
C179 C178 C161 119.8(5)
C177 C178 C161 108.3(6)
C178 C179 C180 119.6(6)
C178 C179 C164 120.6(4)
C180 C179 C164 107.2(5)
C181 C180 C166 120.4(5)
C181 C180 C179 120.0(7)
C166 C180 C179 108.2(5)
C180 C181 C185 120.2(6)
C180 C181 C182 119.6(7)
C185 C181 C182 108.2(7)
C168 C182 C183 119.5(5)
C168 C182 C181 120.8(7)
C183 C182 C181 107.9(7)
C171 C183 C182 120.8(6)
C171 C183 C184 118.6(7)
C182 C183 C184 108.8(6)
C174 C184 C183 120.6(6)
C174 C184 C185 120.6(6)
C183 C184 C185 106.1(8)
C177 C185 C181 119.7(7)
C177 C185 C184 119.2(7)
C181 C185 C184 109.1(6)
N6 C186 C194 109.6(3)
N6 C186 C187 108.5(3)
C194 C186 C187 110.4(4)
C188 C187 C186 114.3(4)
C193 C188 C189 118.5(5)
C193 C188 C187 120.4(4)
C189 C188 C187 121.0(4)
C188 C189 C190 119.8(5)
C191 C190 C189 121.0(6)
C192 C191 C190 119.2(5)
C191 C192 C193 119.7(5)
C188 C193 C192 121.7(5)
O12 C194 O11 125.9(4)
O12 C194 C186 121.8(4)
O11 C194 C186 112.3(3)
O11 C195 C198 108.9(5)
O11 C195 C196 102.0(5)
C198 C195 C196 109.7(6)
O11 C195 C197 109.5(6)
C198 C195 C197 114.3(9)
C196 C195 C197 111.7(8)
N7 C199 C207 111.4(3)
N7 C199 C200 107.0(3)
C207 C199 C200 109.0(4)
C201 C200 C199 115.7(3)
C206 C201 C202 119.5(5)
C206 C201 C200 120.1(4)
C202 C201 C200 120.3(5)
C203 C202 C201 119.3(6)
C202 C203 C204 120.2(6)
C205 C204 C203 119.8(6)
C204 C205 C206 119.3(7)
C201 C206 C205 121.7(6)
O14 C207 O13 126.6(4)
O14 C207 C199 123.4(4)
O13 C207 C199 110.0(4)
O13 C208 C210 103.1(5)
O13 C208 C211 110.2(5)
C210 C208 C211 110.8(6)
O13 C208 C209 109.2(4)
C210 C208 C209 110.8(7)
C211 C208 C209 112.4(6)
N8 C212 C213 109.2(3)
N8 C212 C220 111.2(3)
C213 C212 C220 109.6(3)
C214 C213 C212 116.6(3)
C215 C214 C219 118.2(4)
C215 C214 C213 120.0(4)
C219 C214 C213 121.6(4)
C214 C215 C216 121.5(5)
C217 C216 C215 119.9(5)
C218 C217 C216 119.2(5)
C217 C218 C219 120.5(5)
C214 C219 C218 120.7(5)
O16 C220 O15 126.3(4)
O16 C220 C212 122.1(3)
O15 C220 C212 111.7(3)
O15 C221 C224 108.8(5)
O15 C221 C223 101.9(4)
C224 C221 C223 110.1(5)
O15 C221 C222 108.7(4)
C224 C221 C222 115.4(6)
C223 C221 C222 111.1(5)
N9 C225 C233 111.8(4)
N9 C225 C226 110.1(3)
C233 C225 C226 107.6(4)
C227 C226 C225 114.6(4)
C232 C227 C228 118.9(5)
C232 C227 C226 121.0(4)
C228 C227 C226 120.0(4)
C229 C228 C227 121.2(5)
C228 C229 C230 119.6(6)
C229 C230 C231 119.1(6)
C232 C231 C230 120.6(7)
C231 C232 C227 120.5(6)
O18 C233 O17 125.8(4)
O18 C233 C225 122.8(4)
O17 C233 C225 111.4(4)
O17 C234 C237 107.9(8)
O17 C234 C235 99.3(6)
C237 C234 C235 109.0(11)
O17 C234 C236 109.0(8)
C237 C234 C236 116.8(11)
C235 C234 C236 113.3(9)
N10 C238 C246 110.8(3)
N10 C238 C239 108.4(3)
C246 C238 C239 109.8(3)
C240 C239 C238 114.7(3)
C245 C240 C241 117.8(4)
C245 C240 C239 121.7(4)
C241 C240 C239 120.4(4)
C240 C241 C242 121.9(6)
C241 C242 C243 119.1(7)
C244 C243 C242 118.6(5)
C243 C244 C245 120.5(5)
C240 C245 C244 121.7(5)
O20 C246 O19 125.7(4)
O20 C246 C238 121.4(4)
O19 C246 C238 112.9(3)
O19 C247 C250 109.6(5)
O19 C247 C249 102.0(4)
C250 C247 C249 111.5(6)
O19 C247 C248 108.8(4)
C250 C247 C248 115.9(6)
C249 C247 C248 108.1(5)
Cl5 C251 Cl4 111.9(5)
Cl5 C251 Cl3 108.7(4)
Cl4 C251 Cl3 112.0(5)
Cl6 C252 Cl7 102.3(6)
Cl6 C252 Cl8 132.9(10)
Cl7 C252 Cl8 113.7(6)

loop_
_geom_bond_atom_site_label_1
_geom_bond_atom_site_label_2
_geom_bond_distance
Cl1 Cl1A 1.517(10)
Cl1 C1 1.887(4)
Cl1A C2 2.079(9)
Cl2 Cl2B 1.662(6)
Cl2 C126 1.932(4)
Cl2A Cl2B 1.660(9)
Cl2A C129 2.144(7)
Cl2B C130 2.110(6)
Cl3 C251 1.714(7)
Cl4 C251 1.709(8)
Cl5 C251 1.665(9)
Cl6 C252 1.613(12)
Cl6 Cl6A 1.676(7)
Cl7 C252 1.683(11)
Cl8 C252 1.679(10)
O1 C69 1.343(5)
O1 C70 1.489(5)
O2 C69 1.199(5)
O3 C82 1.339(6)
O3 C83 1.500(6)
O4 C82 1.205(6)
O5 C95 1.345(6)
O5 C96 1.468(7)
O6 C95 1.197(7)
O7 C108 1.321(5)
O7 C109 1.480(5)
O8 C108 1.199(5)
O9 C121 1.316(5)
O9 C122 1.492(6)
O10 C121 1.208(5)
O11 C194 1.330(5)
O11 C195 1.492(6)
O12 C194 1.202(5)
O13 C207 1.329(5)
O13 C208 1.463(6)
O14 C207 1.198(5)
O15 C220 1.321(5)
O15 C221 1.481(5)
O16 C220 1.210(5)
O17 C233 1.329(6)
O17 C234 1.490(7)
O18 C233 1.215(6)
O19 C246 1.325(5)
O19 C247 1.485(5)
O20 C246 1.210(5)
N1 C61 1.475(5)
N1 C6 1.482(5)
N2 C74 1.465(5)
N2 C9 1.468(5)
N3 C87 1.477(5)
N3 C12 1.482(5)
N4 C100 1.471(5)
N4 C15 1.482(5)
N5 C113 1.469(4)
N5 C18 1.470(4)
N6 C186 1.471(5)
N6 C131 1.480(5)
N7 C134 1.469(5)
N7 C199 1.474(5)
N8 C212 1.462(5)
N8 C137 1.474(5)
N9 C140 1.473(5)
N9 C225 1.475(5)
N10 C238 1.464(5)
N10 C143 1.475(5)
C1 C2 1.501(5)
C1 C5 1.510(5)
C1 C9 1.575(5)
C2 C3 1.369(5)
C2 C12 1.508(5)
C3 C4 1.456(5)
C3 C15 1.506(5)
C4 C5 1.371(5)
C4 C18 1.507(5)
C5 C6 1.493(5)
C6 C7 1.542(5)
C6 C20 1.548(5)
C7 C8 1.378(5)
C7 C22 1.434(5)
C8 C25 1.440(5)
C8 C9 1.534(5)
C9 C10 1.534(5)
C10 C11 1.371(6)
C10 C26 1.434(5)
C11 C29 1.451(5)
C11 C12 1.525(5)
C12 C13 1.550(5)
C13 C14 1.373(6)
C13 C30 1.445(6)
C14 C33 1.443(5)
C14 C15 1.541(5)
C15 C16 1.537(5)
C16 C17 1.369(6)
C16 C34 1.443(5)
C17 C37 1.444(5)
C17 C18 1.548(5)
C18 C19 1.556(5)
C19 C20 1.358(5)
C19 C38 1.439(5)
C20 C21 1.439(5)
C21 C40 1.384(6)
C21 C22 1.440(6)
C22 C23 1.392(6)
C23 C24 1.428(6)
C23 C42 1.469(7)
C24 C25 1.400(6)
C24 C44 1.447(7)
C25 C26 1.448(7)
C26 C27 1.396(6)
C27 C28 1.421(8)
C27 C45 1.447(6)
C28 C29 1.403(6)
C28 C47 1.472(6)
C29 C30 1.449(7)
C30 C31 1.404(6)
C31 C32 1.429(7)
C31 C48 1.458(7)
C32 C33 1.387(6)
C32 C50 1.474(7)
C33 C34 1.441(6)
C34 C35 1.397(6)
C35 C36 1.433(7)
C35 C51 1.463(6)
C36 C37 1.395(6)
C36 C53 1.453(7)
C37 C38 1.437(6)
C38 C39 1.394(5)
C39 C54 1.447(7)
C39 C40 1.453(7)
C40 C41 1.454(6)
C41 C42 1.392(7)
C41 C55 1.445(8)
C42 C43 1.432(8)
C43 C57 1.363(9)
C43 C44 1.457(7)
C44 C45 1.399(8)
C45 C46 1.433(9)
C46 C58 1.399(7)
C46 C47 1.442(8)
C47 C48 1.369(8)
C48 C49 1.460(7)
C49 C59 1.371(9)
C49 C50 1.450(9)
C50 C51 1.371(7)
C51 C52 1.465(8)
C52 C60 1.400(9)
C52 C53 1.444(7)
C53 C54 1.401(8)
C54 C55 1.453(7)
C55 C56 1.380(8)
C56 C60 1.451(9)
C56 C57 1.471(8)
C57 C58 1.457(9)
C58 C59 1.452(9)
C59 C60 1.463(7)
C61 C69 1.514(5)
C61 C62 1.534(5)
C62 C63 1.529(6)
C63 C68 1.365(7)
C63 C64 1.389(7)
C64 C65 1.401(7)
C65 C66 1.371(9)
C66 C67 1.353(9)
C67 C68 1.405(8)
C70 C71 1.501(9)
C70 C72 1.505(8)
C70 C73 1.511(7)
C74 C82 1.533(6)
C74 C75 1.539(5)
C75 C76 1.499(6)
C76 C81 1.378(6)
C76 C77 1.382(6)
C77 C78 1.405(8)
C78 C79 1.385(11)
C79 C80 1.341(11)
C80 C81 1.374(8)
C83 C85 1.493(11)
C83 C86 1.500(8)
C83 C84 1.507(10)
C87 C95 1.519(6)
C87 C88 1.545(5)
C88 C89 1.507(6)
C89 C94 1.371(6)
C89 C90 1.397(6)
C90 C91 1.379(7)
C91 C92 1.369(9)
C92 C93 1.392(8)
C93 C94 1.382(7)
C96 C98 1.533(18)
C96 C99 1.534(11)
C96 C97 1.544(13)
C100 C101 1.540(5)
C100 C108 1.545(5)
C101 C102 1.512(6)
C102 C107 1.390(6)
C102 C103 1.390(6)
C103 C104 1.401(7)
C104 C105 1.364(8)
C105 C106 1.386(7)
C106 C107 1.391(6)
C109 C112 1.520(9)
C109 C111 1.520(8)
C109 C110 1.534(10)
C113 C114 1.527(4)
C113 C121 1.531(5)
C114 C115 1.517(5)
C115 C116 1.377(6)
C115 C120 1.382(6)
C116 C117 1.410(6)
C117 C118 1.382(8)
C118 C119 1.370(9)
C119 C120 1.404(7)
C122 C124 1.498(9)
C122 C125 1.502(8)
C122 C123 1.550(9)
C126 C127 1.483(6)
C126 C130 1.484(5)
C126 C134 1.554(5)
C127 C128 1.363(5)
C127 C137 1.508(5)
C128 C129 1.472(5)
C128 C140 1.497(5)
C129 C130 1.376(6)
C129 C143 1.517(5)
C130 C131 1.503(5)
C131 C132 1.542(5)
C131 C145 1.559(5)
C132 C133 1.366(6)
C132 C147 1.438(5)
C133 C150 1.433(5)
C133 C134 1.540(5)
C134 C135 1.541(6)
C135 C136 1.353(6)
C135 C151 1.435(5)
C136 C154 1.444(5)
C136 C137 1.543(5)
C137 C138 1.565(5)
C138 C139 1.369(5)
C138 C155 1.437(5)
C139 C158 1.446(6)
C139 C140 1.549(5)
C140 C141 1.551(6)
C141 C142 1.393(7)
C141 C159 1.433(5)
C142 C162 1.434(6)
C142 C143 1.543(6)
C143 C144 1.542(5)
C144 C145 1.369(6)
C144 C163 1.445(6)
C145 C146 1.437(5)
C146 C165 1.392(6)
C146 C147 1.438(6)
C147 C148 1.400(6)
C148 C149 1.438(7)
C148 C167 1.448(7)
C149 C150 1.396(6)
C149 C169 1.429(8)
C150 C151 1.453(7)
C151 C152 1.383(6)
C152 C153 1.427(8)
C152 C170 1.482(7)
C153 C154 1.391(7)
C153 C172 1.479(6)
C154 C155 1.449(6)
C155 C156 1.401(6)
C156 C157 1.435(7)
C156 C173 1.448(8)
C157 C158 1.393(6)
C157 C175 1.472(8)
C158 C159 1.445(7)
C159 C160 1.389(7)
C160 C161 1.442(8)
C160 C176 1.460(7)
C161 C162 1.389(6)
C161 C178 1.452(7)
C162 C163 1.446(7)
C163 C164 1.404(6)
C164 C165 1.423(7)
C164 C179 1.460(8)
C165 C166 1.450(7)
C166 C167 1.384(8)
C166 C180 1.449(10)
C167 C168 1.467(9)
C168 C182 1.360(11)
C168 C169 1.454(7)
C169 C170 1.372(10)
C170 C171 1.463(9)
C171 C172 1.401(10)
C171 C183 1.417(8)
C172 C173 1.395(9)
C173 C174 1.465(8)
C174 C184 1.365(11)
C174 C175 1.440(8)
C175 C176 1.376(8)
C176 C177 1.478(11)
C177 C185 1.392(9)
C177 C178 1.424(9)
C178 C179 1.388(10)
C179 C180 1.451(8)
C180 C181 1.377(10)
C181 C185 1.428(11)
C181 C182 1.450(8)
C182 C183 1.451(11)
C183 C184 1.456(10)
C184 C185 1.475(10)
C186 C194 1.524(6)
C186 C187 1.538(6)
C187 C188 1.520(6)
C188 C193 1.361(7)
C188 C189 1.369(7)
C189 C190 1.396(8)
C190 C191 1.365(10)
C191 C192 1.357(9)
C192 C193 1.390(7)
C195 C198 1.495(10)
C195 C196 1.497(8)
C195 C197 1.505(10)
C199 C207 1.523(6)
C199 C200 1.548(5)
C200 C201 1.505(6)
C201 C206 1.367(7)
C201 C202 1.387(7)
C202 C203 1.384(10)
C203 C204 1.402(14)
C204 C205 1.365(12)
C205 C206 1.382(8)
C208 C210 1.500(9)
C208 C211 1.505(9)
C208 C209 1.562(11)
C212 C213 1.535(5)
C212 C220 1.537(5)
C213 C214 1.519(5)
C214 C215 1.381(6)
C214 C219 1.389(7)
C215 C216 1.392(7)
C216 C217 1.384(9)
C217 C218 1.382(8)
C218 C219 1.391(6)
C221 C224 1.516(10)
C221 C223 1.521(6)
C221 C222 1.542(9)
C225 C233 1.516(6)
C225 C226 1.530(6)
C226 C227 1.523(6)
C227 C232 1.381(7)
C227 C228 1.394(7)
C228 C229 1.372(8)
C229 C230 1.388(11)
C230 C231 1.406(11)
C231 C232 1.360(9)
C234 C237 1.500(15)
C234 C235 1.561(13)
C234 C236 1.572(19)
C238 C246 1.526(6)
C238 C239 1.535(5)
C239 C240 1.514(5)
C240 C245 1.363(6)
C240 C241 1.375(7)
C241 C242 1.376(8)
C242 C243 1.406(10)
C243 C244 1.363(9)
C244 C245 1.379(6)
C247 C250 1.496(8)
C247 C249 1.507(8)
C247 C248 1.524(7)
